data_7016238
loop_
_publ_author_name
'Huo, Jianqiang'
'Arulsamy, Navamoney'
'Hoberg, John O.'

_publ_section_title
;
 Facile synthesis and platinum complexes of
 4',5,5''-trisubstituted-2,2':6',2''-terpyridines.
;
_journal_issue 29
_journal_name_full 'Dalton transactions (Cambridge, England : 2003)'
_journal_page_first 7534
_journal_page_last 7540
_journal_paper_doi 10.1039/c1dt10465a
_journal_volume 40
_journal_year 2011
_chemical_formula_moiety '3(C33 H23 Cl N3 Pt), 3(C24 B F20), 5(C Cl2)'
_chemical_formula_sum 'C176 H69 B3 Cl13 F60 N9 Pt3'
_chemical_formula_weight 4527.95
_chemical_name_systematic
;
?
;
_space_group_IT_number 2
_symmetry_cell_setting triclinic
_symmetry_space_group_name_Hall '-P 1'
_symmetry_space_group_name_H-M 'P -1'
_atom_sites_solution_hydrogens geom
_atom_sites_solution_primary direct
_atom_sites_solution_secondary difmap
_audit_creation_method SHELXL-97
_cell_angle_alpha 70.518(1)
_cell_angle_beta 88.052(1)
_cell_angle_gamma 61.188(1)
_cell_formula_units_Z 2
_cell_length_a 20.2865(2)
_cell_length_b 20.6820(2)
_cell_length_c 24.1236(3)
_cell_measurement_reflns_used 9942
_cell_measurement_temperature 150(2)
_cell_measurement_theta_max 25.19
_cell_measurement_theta_min 2.32
_cell_volume 8261.71(19)
_computing_cell_refinement 'Bruker SAINT'
_computing_data_collection 'Bruker APEX2'
_computing_data_reduction 'Bruker SAINT'
_computing_molecular_graphics 'Bruker SHELXTL'
_computing_publication_material 'Bruker SHELXTL'
_computing_structure_refinement 'SHELXL-97 (Sheldrick, 2008)'
_computing_structure_solution 'SHELXS-97 (Sheldrick, 2008)'
_diffrn_ambient_temperature 150(2)
_diffrn_measured_fraction_theta_full 0.997
_diffrn_measured_fraction_theta_max 0.997
_diffrn_measurement_device_type 'Bruker APEX-II CCD'
_diffrn_measurement_method '\f and \w scans'
_diffrn_radiation_monochromator graphite
_diffrn_radiation_source 'fine-focus sealed tube'
_diffrn_radiation_type MoK\a
_diffrn_radiation_wavelength 0.71073
_diffrn_reflns_av_R_equivalents 0.0826
_diffrn_reflns_av_sigmaI/netI 0.1089
_diffrn_reflns_limit_h_max 27
_diffrn_reflns_limit_h_min -27
_diffrn_reflns_limit_k_max 27
_diffrn_reflns_limit_k_min -27
_diffrn_reflns_limit_l_max 32
_diffrn_reflns_limit_l_min -32
_diffrn_reflns_number 125897
_diffrn_reflns_theta_full 28.70
_diffrn_reflns_theta_max 28.70
_diffrn_reflns_theta_min 1.58
_exptl_absorpt_coefficient_mu 2.870
_exptl_absorpt_correction_T_max 0.6928
_exptl_absorpt_correction_T_min 0.4556
_exptl_absorpt_correction_type multi-scan
_exptl_absorpt_process_details 'SADABS (Bruker AXS Inc., 2008)'
_exptl_crystal_colour yellow
_exptl_crystal_density_diffrn 1.820
_exptl_crystal_density_method 'not measured'
_exptl_crystal_description rectangular
_exptl_crystal_F_000 4396
_exptl_crystal_size_max 0.33
_exptl_crystal_size_mid 0.31
_exptl_crystal_size_min 0.14
_refine_diff_density_max 5.690
_refine_diff_density_min -2.664
_refine_diff_density_rms 0.194
_refine_ls_extinction_method none
_refine_ls_goodness_of_fit_ref 1.026
_refine_ls_hydrogen_treatment constr
_refine_ls_matrix_type full
_refine_ls_number_parameters 2339
_refine_ls_number_reflns 42575
_refine_ls_number_restraints 6
_refine_ls_restrained_S_all 1.043
_refine_ls_R_factor_all 0.1282
_refine_ls_R_factor_gt 0.0665
_refine_ls_shift/su_max 0.002
_refine_ls_shift/su_mean 0.000
_refine_ls_structure_factor_coef Fsqd
_refine_ls_weighting_details 'calc w=1/[\s^2^(Fo^2^)+(0.1006P)^2^+19.0104P] where P=(Fo^2^+2Fc^2^)/3'
_refine_ls_weighting_scheme calc
_refine_ls_wR_factor_gt 0.1673
_refine_ls_wR_factor_ref 0.1992
_reflns_number_gt 25651
_reflns_number_total 42575
_reflns_threshold_expression >2sigma(I)
_cod_data_source_file c1dt10465a.txt
_cod_data_source_block jh03
_cod_depositor_comments
;
The following automatic conversions were performed:

'_symmetry_cell_setting' value 'Triclinic' changed to 'triclinic'
according to /home/saulius/struct/CIF-dictionaries/cif_core.dic
dictionary named 'cif_core.dic' version 2.4.1 from 2010-06-29.

Automatic conversion script
Id: cif_fix_values 1715 2011-07-08 13:25:40Z adriana 
;
_cod_original_cell_volume 8261.71(15)
_cod_original_sg_symbol_H-M P-1
_cod_database_code 7016238

loop_
_symmetry_equiv_pos_as_xyz
'x, y, z'
'-x, -y, -z'

loop_
_atom_site_label
_atom_site_type_symbol
_atom_site_fract_x
_atom_site_fract_y
_atom_site_fract_z
_atom_site_U_iso_or_equiv
_atom_site_adp_type
_atom_site_occupancy
_atom_site_symmetry_multiplicity
_atom_site_calc_flag
_atom_site_refinement_flags
_atom_site_disorder_assembly
_atom_site_disorder_group
Pt1 Pt 0.212089(17) 0.704515(18) 0.581386(16) 0.03088(9) Uani 1 1 d . . .
Cl1 Cl 0.15005(13) 0.64441(14) 0.56263(11) 0.0411(5) Uani 1 1 d . . .
N1 N 0.2002(4) 0.6870(4) 0.6676(3) 0.0356(17) Uani 1 1 d . . .
N2 N 0.2634(4) 0.7565(4) 0.5967(3) 0.0304(16) Uani 1 1 d . . .
N3 N 0.2410(4) 0.7373(4) 0.5001(3) 0.0320(17) Uani 1 1 d . . .
C1 C 0.0956(6) 0.5600(6) 0.7729(5) 0.048(3) Uani 1 1 d . . .
H1A H 0.0940 0.5685 0.7316 0.058 Uiso 1 1 calc R . .
C2 C 0.0644(7) 0.5178(7) 0.8081(5) 0.057(3) Uani 1 1 d . . .
H2A H 0.0440 0.4949 0.7909 0.068 Uiso 1 1 calc R . .
C3 C 0.0614(7) 0.5076(7) 0.8656(5) 0.058(3) Uani 1 1 d . . .
H3A H 0.0375 0.4801 0.8884 0.070 Uiso 1 1 calc R . .
C4 C 0.0945(8) 0.5386(8) 0.8912(6) 0.073(4) Uani 1 1 d . . .
H4A H 0.0934 0.5315 0.9321 0.088 Uiso 1 1 calc R . .
C5 C 0.1291(7) 0.5797(7) 0.8578(5) 0.060(3) Uani 1 1 d . . .
H5A H 0.1517 0.5999 0.8761 0.072 Uiso 1 1 calc R . .
C6 C 0.1304(5) 0.5909(5) 0.7990(5) 0.040(2) Uani 1 1 d . . .
C7 C 0.1687(5) 0.6472(5) 0.7018(4) 0.036(2) Uani 1 1 d . . .
H7A H 0.1481 0.6246 0.6843 0.043 Uiso 1 1 calc R . .
C8 C 0.1642(5) 0.6366(5) 0.7625(4) 0.037(2) Uani 1 1 d . . .
C9 C 0.1936(6) 0.6727(6) 0.7859(5) 0.044(2) Uani 1 1 d . . .
H9A H 0.1908 0.6693 0.8260 0.053 Uiso 1 1 calc R . .
C10 C 0.2268(5) 0.7135(6) 0.7503(4) 0.043(2) Uani 1 1 d . . .
H10A H 0.2475 0.7367 0.7669 0.051 Uiso 1 1 calc R . .
C11 C 0.2304(5) 0.7212(5) 0.6915(4) 0.036(2) Uani 1 1 d . . .
C12 C 0.2668(4) 0.7588(5) 0.6511(4) 0.035(2) Uani 1 1 d . . .
C13 C 0.3046(5) 0.7974(5) 0.6620(4) 0.037(2) Uani 1 1 d . . .
H13A H 0.3086 0.7999 0.7003 0.044 Uiso 1 1 calc R . .
C14 C 0.3351(5) 0.8308(5) 0.6179(4) 0.035(2) Uani 1 1 d . . .
C15 C 0.3736(5) 0.8732(5) 0.6276(4) 0.042(2) Uani 1 1 d . . .
C16 C 0.3569(6) 0.9051(6) 0.6727(5) 0.050(3) Uani 1 1 d . . .
H16A H 0.3215 0.8993 0.6978 0.060 Uiso 1 1 calc R . .
C17 C 0.3926(6) 0.9453(6) 0.6804(6) 0.054(3) Uani 1 1 d . . .
H17A H 0.3817 0.9660 0.7114 0.065 Uiso 1 1 calc R . .
C18 C 0.4422(7) 0.9555(7) 0.6449(6) 0.061(3) Uani 1 1 d . . .
H18A H 0.4657 0.9833 0.6508 0.073 Uiso 1 1 calc R . .
C19 C 0.4585(7) 0.9254(7) 0.6002(5) 0.061(3) Uani 1 1 d . . .
H19A H 0.4928 0.9332 0.5747 0.073 Uiso 1 1 calc R . .
C20 C 0.4254(6) 0.8838(6) 0.5917(5) 0.049(3) Uani 1 1 d . . .
H20A H 0.4381 0.8623 0.5612 0.059 Uiso 1 1 calc R . .
C21 C 0.3319(4) 0.8240(5) 0.5625(4) 0.034(2) Uani 1 1 d . . .
H21A H 0.3545 0.8451 0.5318 0.041 Uiso 1 1 calc R . .
C22 C 0.2947(5) 0.7853(5) 0.5528(4) 0.036(2) Uani 1 1 d . . .
C23 C 0.2829(4) 0.7737(4) 0.4980(4) 0.033(2) Uani 1 1 d . . .
C24 C 0.3102(5) 0.7976(5) 0.4460(5) 0.038(2) Uani 1 1 d . . .
H24A H 0.3408 0.8211 0.4448 0.046 Uiso 1 1 calc R . .
C25 C 0.2928(5) 0.7870(5) 0.3958(4) 0.0333(19) Uani 1 1 d . . .
H25A H 0.3121 0.8031 0.3605 0.040 Uiso 1 1 calc R . .
C26 C 0.2478(4) 0.7536(4) 0.3959(4) 0.0307(19) Uani 1 1 d . . .
C27 C 0.2242(4) 0.7282(5) 0.4510(4) 0.0311(19) Uani 1 1 d . . .
H27A H 0.1947 0.7032 0.4532 0.037 Uiso 1 1 calc R . .
C28 C 0.2255(5) 0.7450(5) 0.3429(4) 0.0303(18) Uani 1 1 d . . .
C29 C 0.2427(5) 0.7774(5) 0.2880(4) 0.038(2) Uani 1 1 d . . .
H29A H 0.2698 0.8049 0.2850 0.046 Uiso 1 1 calc R . .
C30 C 0.2210(5) 0.7704(5) 0.2371(4) 0.044(2) Uani 1 1 d . . .
H30A H 0.2346 0.7917 0.2002 0.053 Uiso 1 1 calc R . .
C31 C 0.1798(5) 0.7325(5) 0.2398(5) 0.043(2) Uani 1 1 d . . .
H31A H 0.1639 0.7289 0.2049 0.051 Uiso 1 1 calc R . .
C32 C 0.1618(6) 0.6998(6) 0.2945(5) 0.048(3) Uani 1 1 d . . .
H32A H 0.1341 0.6730 0.2969 0.057 Uiso 1 1 calc R . .
C33 C 0.1841(5) 0.7060(5) 0.3453(5) 0.041(2) Uani 1 1 d . . .
H33A H 0.1712 0.6836 0.3822 0.049 Uiso 1 1 calc R . .
Pt2 Pt 0.079952(17) 0.914762(18) 0.500726(16) 0.02972(9) Uani 1 1 d . . .
Cl2 Cl 0.12184(12) 0.94680(12) 0.56957(11) 0.0370(5) Uani 1 1 d . . .
N4 N 0.1259(4) 0.9549(4) 0.4314(3) 0.0312(16) Uani 1 1 d D . .
N5 N 0.0448(4) 0.8850(4) 0.4462(4) 0.0360(18) Uani 1 1 d D . .
N6 N 0.0244(4) 0.8630(4) 0.5518(3) 0.0304(16) Uani 1 1 d . . .
C34 C 0.2847(5) 1.0341(5) 0.4318(4) 0.036(2) Uani 1 1 d . . .
H34A H 0.2851 0.9958 0.4673 0.043 Uiso 1 1 calc R . .
C35 C 0.3278(5) 1.0700(5) 0.4326(4) 0.038(2) Uani 1 1 d . . .
H35A H 0.3590 1.0548 0.4682 0.046 Uiso 1 1 calc R . .
C36 C 0.3251(5) 1.1267(5) 0.3822(5) 0.041(2) Uani 1 1 d . . .
H36A H 0.3534 1.1519 0.3831 0.049 Uiso 1 1 calc R . .
C37 C 0.2818(5) 1.1480(5) 0.3300(5) 0.041(2) Uani 1 1 d . . .
H37A H 0.2807 1.1872 0.2949 0.049 Uiso 1 1 calc R . .
C38 C 0.2389(5) 1.1113(5) 0.3288(4) 0.038(2) Uani 1 1 d . . .
H38A H 0.2082 1.1262 0.2930 0.045 Uiso 1 1 calc R . .
C39 C 0.2417(4) 1.0539(4) 0.3797(4) 0.0312(19) Uani 1 1 d . . .
C40 C 0.1668(4) 0.9906(4) 0.4292(4) 0.032(2) Uani 1 1 d . . .
H40A H 0.1761 0.9996 0.4635 0.038 Uiso 1 1 calc R . .
C41 C 0.1959(4) 1.0150(5) 0.3787(4) 0.0318(19) Uani 1 1 d . . .
C42 C 0.1812(5) 1.0027(5) 0.3284(4) 0.036(2) Uani 1 1 d . . .
H42A H 0.2005 1.0187 0.2931 0.044 Uiso 1 1 calc R . .
C43 C 0.1373(5) 0.9663(5) 0.3303(4) 0.036(2) Uani 1 1 d . . .
H43A H 0.1266 0.9580 0.2960 0.044 Uiso 1 1 calc R . .
C44 C 0.1099(5) 0.9428(5) 0.3819(4) 0.0336(19) Uiso 1 1 d D . .
C45 C 0.0659(5) 0.9054(5) 0.3898(4) 0.0338(19) Uiso 1 1 d D . .
C46 C 0.0426(5) 0.8823(5) 0.3487(4) 0.039(2) Uani 1 1 d D . .
H46A H 0.0553 0.8950 0.3097 0.046 Uiso 1 1 calc R . .
C47 C 0.0024(5) 0.8423(5) 0.3623(4) 0.0311(19) Uani 1 1 d . . .
C48 C -0.0176(5) 0.8145(5) 0.3193(4) 0.035(2) Uani 1 1 d . . .
C49 C -0.0275(6) 0.8529(6) 0.2585(5) 0.046(2) Uani 1 1 d . . .
H49A H -0.0262 0.9009 0.2441 0.055 Uiso 1 1 calc R . .
C50 C -0.0393(7) 0.8243(7) 0.2178(6) 0.059(3) Uani 1 1 d . . .
H50A H -0.0429 0.8502 0.1763 0.071 Uiso 1 1 calc R . .
C51 C -0.0457(7) 0.7563(7) 0.2394(5) 0.058(3) Uani 1 1 d . . .
H51A H -0.0556 0.7365 0.2124 0.069 Uiso 1 1 calc R . .
C52 C -0.0375(6) 0.7174(7) 0.3004(5) 0.049(3) Uani 1 1 d . . .
H52A H -0.0411 0.6706 0.3148 0.058 Uiso 1 1 calc R . .
C53 C -0.0243(5) 0.7463(6) 0.3394(5) 0.042(2) Uani 1 1 d . . .
H53A H -0.0196 0.7198 0.3809 0.050 Uiso 1 1 calc R . .
C54 C -0.0176(5) 0.8262(5) 0.4197(4) 0.033(2) Uani 1 1 d . . .
H54A H -0.0461 0.7997 0.4312 0.040 Uiso 1 1 calc R . .
C55 C 0.0052(4) 0.8496(5) 0.4583(4) 0.0303(18) Uani 1 1 d D . .
C56 C -0.0058(5) 0.8413(5) 0.5161(4) 0.041(2) Uani 1 1 d D . .
C57 C -0.0516(5) 0.8083(6) 0.5494(5) 0.042(2) Uani 1 1 d D . .
H57A H -0.0773 0.7931 0.5287 0.050 Uiso 1 1 calc R . .
C58 C -0.0603(5) 0.7977(5) 0.6076(5) 0.042(2) Uani 1 1 d . . .
H58A H -0.0923 0.7776 0.6255 0.051 Uiso 1 1 calc R . .
C59 C -0.0216(5) 0.8168(5) 0.6408(5) 0.040(2) Uani 1 1 d . . .
C60 C 0.0201(4) 0.8513(5) 0.6086(4) 0.034(2) Uani 1 1 d . . .
H60A H 0.0462 0.8667 0.6288 0.040 Uiso 1 1 calc R . .
C61 C -0.0235(5) 0.8025(6) 0.7045(5) 0.046(2) Uani 1 1 d . . .
C62 C -0.0459(6) 0.7496(7) 0.7397(5) 0.055(3) Uani 1 1 d . . .
H62A H -0.0585 0.7212 0.7222 0.066 Uiso 1 1 calc R . .
C63 C -0.0500(7) 0.7380(10) 0.7979(6) 0.088(5) Uani 1 1 d . . .
H63A H -0.0665 0.7027 0.8206 0.106 Uiso 1 1 calc R . .
C64 C -0.0301(8) 0.7777(9) 0.8254(6) 0.082(5) Uani 1 1 d . . .
H64A H -0.0326 0.7690 0.8664 0.098 Uiso 1 1 calc R . .
C65 C -0.0073(8) 0.8285(8) 0.7925(5) 0.075(4) Uani 1 1 d . . .
H65A H 0.0060 0.8557 0.8107 0.091 Uiso 1 1 calc R . .
C66 C -0.0032(7) 0.8416(6) 0.7324(5) 0.062(3) Uani 1 1 d . . .
H66A H 0.0135 0.8770 0.7102 0.075 Uiso 1 1 calc R . .
Pt3 Pt 0.436111(16) 0.589263(16) 0.596270(13) 0.02156(8) Uani 1 1 d . . .
Cl3 Cl 0.49310(11) 0.66053(12) 0.54702(9) 0.0300(4) Uani 1 1 d . . .
N7 N 0.4077(3) 0.5657(4) 0.5285(3) 0.0218(13) Uani 1 1 d . . .
N8 N 0.3876(4) 0.5301(4) 0.6384(3) 0.0232(13) Uani 1 1 d . . .
N9 N 0.4461(3) 0.5951(4) 0.6772(3) 0.0254(14) Uani 1 1 d . . .
C67 C 0.4449(4) 0.6431(5) 0.3482(4) 0.0269(17) Uani 1 1 d . . .
H67A H 0.4603 0.6578 0.3765 0.032 Uiso 1 1 calc R . .
C68 C 0.4565(5) 0.6688(5) 0.2893(4) 0.039(2) Uani 1 1 d . . .
H68A H 0.4796 0.7009 0.2779 0.047 Uiso 1 1 calc R . .
C69 C 0.4347(5) 0.6481(6) 0.2478(4) 0.041(2) Uani 1 1 d . . .
H69A H 0.4422 0.6663 0.2077 0.049 Uiso 1 1 calc R . .
C70 C 0.4016(5) 0.6003(6) 0.2646(4) 0.039(2) Uani 1 1 d . . .
H70A H 0.3871 0.5853 0.2361 0.046 Uiso 1 1 calc R . .
C71 C 0.3900(5) 0.5750(5) 0.3231(4) 0.0332(19) Uani 1 1 d . . .
H71A H 0.3673 0.5425 0.3339 0.040 Uiso 1 1 calc R . .
C72 C 0.4105(4) 0.5954(4) 0.3664(4) 0.0265(17) Uani 1 1 d . . .
C73 C 0.4211(4) 0.5874(4) 0.4715(3) 0.0248(16) Uani 1 1 d . . .
H73A H 0.4482 0.6154 0.4610 0.030 Uiso 1 1 calc R . .
C74 C 0.3966(4) 0.5702(4) 0.4274(4) 0.0236(16) Uani 1 1 d . . .
C75 C 0.3583(5) 0.5276(5) 0.4451(4) 0.0285(18) Uani 1 1 d . . .
H75A H 0.3402 0.5149 0.4167 0.034 Uiso 1 1 calc R . .
C76 C 0.3467(4) 0.5039(5) 0.5030(4) 0.0273(17) Uani 1 1 d . . .
H76A H 0.3222 0.4732 0.5147 0.033 Uiso 1 1 calc R . .
C77 C 0.3700(4) 0.5242(4) 0.5449(4) 0.0236(16) Uani 1 1 d . . .
C78 C 0.3585(4) 0.5047(4) 0.6060(4) 0.0255(17) Uani 1 1 d . . .
C79 C 0.3199(5) 0.4655(5) 0.6343(4) 0.0295(18) Uani 1 1 d . . .
H79A H 0.2992 0.4467 0.6127 0.035 Uiso 1 1 calc R . .
C80 C 0.3111(4) 0.4535(4) 0.6948(4) 0.0271(17) Uani 1 1 d . . .
C81 C 0.2668(5) 0.4170(5) 0.7229(4) 0.0327(19) Uani 1 1 d . . .
C82 C 0.2052(5) 0.4273(6) 0.6891(4) 0.040(2) Uani 1 1 d . . .
H82A H 0.1925 0.4585 0.6478 0.048 Uiso 1 1 calc R . .
C83 C 0.1625(6) 0.3924(7) 0.7153(4) 0.048(3) Uani 1 1 d . . .
H83A H 0.1203 0.4005 0.6922 0.057 Uiso 1 1 calc R . .
C84 C 0.1810(6) 0.3466(7) 0.7743(5) 0.054(3) Uani 1 1 d . . .
H84A H 0.1520 0.3226 0.7922 0.064 Uiso 1 1 calc R . .
C85 C 0.2418(7) 0.3351(7) 0.8079(5) 0.051(3) Uani 1 1 d . . .
H85A H 0.2555 0.3021 0.8488 0.062 Uiso 1 1 calc R . .
C86 C 0.2831(6) 0.3720(6) 0.7818(4) 0.042(2) Uani 1 1 d . . .
H86A H 0.3236 0.3656 0.8058 0.050 Uiso 1 1 calc R . .
C87 C 0.3444(4) 0.4813(4) 0.7255(3) 0.0238(16) Uani 1 1 d . . .
H87A H 0.3401 0.4739 0.7662 0.029 Uiso 1 1 calc R . .
C88 C 0.3829(4) 0.5192(4) 0.6960(3) 0.0229(16) Uani 1 1 d . . .
C89 C 0.4174(4) 0.5554(4) 0.7189(4) 0.0257(17) Uani 1 1 d . . .
C90 C 0.4205(5) 0.5524(5) 0.7759(4) 0.0326(19) Uani 1 1 d . . .
H90A H 0.4025 0.5228 0.8046 0.039 Uiso 1 1 calc R . .
C91 C 0.4503(5) 0.5933(5) 0.7919(4) 0.0336(19) Uani 1 1 d . . .
H91A H 0.4525 0.5916 0.8317 0.040 Uiso 1 1 calc R . .
C92 C 0.4767(5) 0.6360(5) 0.7502(4) 0.0315(19) Uani 1 1 d . . .
C93 C 0.4751(4) 0.6335(5) 0.6930(4) 0.0276(17) Uani 1 1 d . . .
H93A H 0.4955 0.6601 0.6642 0.033 Uiso 1 1 calc R . .
C94 C 0.5015(5) 0.6865(5) 0.7643(4) 0.038(2) Uani 1 1 d . . .
C95 C 0.4741(9) 0.7135(8) 0.8107(5) 0.069(4) Uani 1 1 d . . .
H95A H 0.4421 0.6978 0.8341 0.083 Uiso 1 1 calc R . .
C96 C 0.4945(9) 0.7639(8) 0.8220(5) 0.077(4) Uani 1 1 d . . .
H96A H 0.4748 0.7845 0.8524 0.092 Uiso 1 1 calc R . .
C97 C 0.5435(7) 0.7840(7) 0.7891(5) 0.063(3) Uani 1 1 d . . .
H97A H 0.5595 0.8158 0.7987 0.076 Uiso 1 1 calc R . .
C98 C 0.5690(6) 0.7592(6) 0.7436(5) 0.045(2) Uani 1 1 d . . .
H98A H 0.6014 0.7748 0.7206 0.053 Uiso 1 1 calc R . .
C99 C 0.5475(5) 0.7105(5) 0.7305(5) 0.041(2) Uani 1 1 d . . .
H99A H 0.5648 0.6937 0.6981 0.049 Uiso 1 1 calc R . .
B1 B 0.2420(5) 0.2845(5) 0.5275(4) 0.0250(19) Uani 1 1 d . . .
C100 C 0.3337(4) 0.2477(4) 0.5434(3) 0.0245(16) Uani 1 1 d . . .
C101 C 0.3833(4) 0.1783(5) 0.5350(4) 0.0278(17) Uani 1 1 d . . .
F101 F 0.3552(3) 0.1422(3) 0.5136(2) 0.0372(12) Uani 1 1 d . . .
C102 C 0.4623(5) 0.1410(5) 0.5450(4) 0.0297(18) Uani 1 1 d . . .
F102 F 0.5055(3) 0.0744(3) 0.5340(3) 0.0430(13) Uani 1 1 d . . .
C103 C 0.4957(4) 0.1756(5) 0.5653(4) 0.0307(18) Uani 1 1 d . . .
F103 F 0.5708(3) 0.1423(3) 0.5725(3) 0.0457(14) Uani 1 1 d . . .
C104 C 0.4504(5) 0.2425(5) 0.5764(4) 0.0315(19) Uani 1 1 d . . .
F104 F 0.4807(3) 0.2763(3) 0.5975(2) 0.0427(13) Uani 1 1 d . . .
C105 C 0.3717(5) 0.2760(4) 0.5668(4) 0.0276(17) Uani 1 1 d . . .
F105 F 0.3314(3) 0.3416(3) 0.5809(2) 0.0336(11) Uani 1 1 d . . .
C106 C 0.1888(4) 0.3760(4) 0.5267(4) 0.0247(16) Uani 1 1 d . . .
C107 C 0.2023(4) 0.4347(4) 0.4922(3) 0.0240(16) Uani 1 1 d . . .
F107 F 0.2632(2) 0.4163(3) 0.4627(2) 0.0263(10) Uani 1 1 d . . .
C108 C 0.1556(5) 0.5144(5) 0.4821(4) 0.0281(17) Uani 1 1 d . . .
F108 F 0.1722(3) 0.5683(3) 0.4448(2) 0.0350(11) Uani 1 1 d . . .
C109 C 0.0918(4) 0.5390(5) 0.5075(4) 0.0305(18) Uani 1 1 d . . .
F109 F 0.0453(3) 0.6161(3) 0.4965(3) 0.0415(13) Uani 1 1 d . . .
C110 C 0.0747(4) 0.4832(5) 0.5447(4) 0.0282(17) Uani 1 1 d . . .
F110 F 0.0134(3) 0.5047(3) 0.5712(2) 0.0361(11) Uani 1 1 d . . .
C111 C 0.1233(5) 0.4040(5) 0.5528(4) 0.0269(17) Uani 1 1 d . . .
F111 F 0.1007(3) 0.3543(3) 0.5879(2) 0.0328(11) Uani 1 1 d . . .
C112 C 0.2162(4) 0.3001(4) 0.4571(4) 0.0278(17) Uani 1 1 d . . .
C113 C 0.1419(5) 0.3217(5) 0.4391(4) 0.034(2) Uani 1 1 d . . .
F113 F 0.0954(3) 0.3209(3) 0.4806(2) 0.0367(12) Uani 1 1 d . . .
C114 C 0.1096(5) 0.3463(5) 0.3819(4) 0.038(2) Uani 1 1 d . . .
F114 F 0.0358(3) 0.3685(3) 0.3673(3) 0.0519(15) Uani 1 1 d . . .
C115 C 0.1535(6) 0.3488(5) 0.3374(4) 0.044(2) Uani 1 1 d . . .
F115 F 0.1250(4) 0.3693(4) 0.2807(3) 0.0617(17) Uani 1 1 d . . .
C116 C 0.2280(6) 0.3265(5) 0.3525(4) 0.038(2) Uani 1 1 d . . .
F116 F 0.2724(3) 0.3276(3) 0.3092(2) 0.0504(14) Uani 1 1 d . . .
C117 C 0.2574(5) 0.3044(5) 0.4099(4) 0.0300(18) Uani 1 1 d . . .
F117 F 0.3309(3) 0.2856(3) 0.4191(2) 0.0378(12) Uani 1 1 d . . .
C118 C 0.2274(4) 0.2183(5) 0.5773(4) 0.0304(19) Uani 1 1 d . . .
C119 C 0.2348(5) 0.2098(5) 0.6365(4) 0.035(2) Uani 1 1 d . . .
F119 F 0.2484(3) 0.2614(3) 0.6510(2) 0.0392(12) Uani 1 1 d . . .
C120 C 0.2293(5) 0.1541(6) 0.6832(5) 0.043(2) Uani 1 1 d . . .
F120 F 0.2365(4) 0.1511(4) 0.7396(3) 0.0610(17) Uani 1 1 d . . .
C121 C 0.2154(6) 0.0994(6) 0.6724(5) 0.046(3) Uani 1 1 d . . .
F121 F 0.2105(4) 0.0438(4) 0.7173(3) 0.072(2) Uani 1 1 d . . .
C122 C 0.2095(5) 0.1037(5) 0.6152(5) 0.045(3) Uani 1 1 d . . .
F122 F 0.1954(3) 0.0513(3) 0.6027(3) 0.0613(19) Uani 1 1 d . . .
C123 C 0.2149(5) 0.1613(5) 0.5694(5) 0.036(2) Uani 1 1 d . . .
F123 F 0.2080(3) 0.1597(3) 0.5144(3) 0.0441(14) Uani 1 1 d . . .
B2 B 0.8098(6) 0.4417(6) 0.8813(4) 0.033(2) Uani 1 1 d . . .
C124 C 0.7246(5) 0.4494(5) 0.8911(4) 0.0322(19) Uani 1 1 d . . .
C125 C 0.7106(5) 0.3936(6) 0.8831(4) 0.038(2) Uani 1 1 d . . .
F125 F 0.7632(3) 0.3379(3) 0.8640(2) 0.0449(13) Uani 1 1 d . . .
C126 C 0.6436(6) 0.3910(6) 0.8924(4) 0.046(2) Uani 1 1 d . . .
F126 F 0.6343(4) 0.3352(4) 0.8827(3) 0.0627(18) Uani 1 1 d . . .
C127 C 0.5870(5) 0.4454(7) 0.9110(5) 0.050(3) Uani 1 1 d . . .
F127 F 0.5216(4) 0.4456(4) 0.9203(3) 0.071(2) Uani 1 1 d . . .
C128 C 0.5972(5) 0.5013(6) 0.9206(4) 0.045(2) Uani 1 1 d . . .
F128 F 0.5429(3) 0.5563(4) 0.9397(3) 0.0646(18) Uani 1 1 d . . .
C129 C 0.6648(5) 0.5030(6) 0.9115(4) 0.039(2) Uani 1 1 d . . .
F129 F 0.6702(3) 0.5596(3) 0.9231(3) 0.0476(14) Uani 1 1 d . . .
C130 C 0.8671(5) 0.3542(5) 0.9318(4) 0.0328(19) Uani 1 1 d . . .
C131 C 0.8583(5) 0.3434(5) 0.9913(4) 0.038(2) Uani 1 1 d . . .
F131 F 0.8076(3) 0.4065(3) 1.0059(2) 0.0423(13) Uani 1 1 d . . .
C132 C 0.8983(6) 0.2727(6) 1.0370(4) 0.048(3) Uani 1 1 d . . .
F132 F 0.8825(4) 0.2677(4) 1.0943(2) 0.0635(18) Uani 1 1 d . . .
C133 C 0.9499(6) 0.2075(6) 1.0264(4) 0.050(3) Uani 1 1 d . . .
F133 F 0.9886(5) 0.1376(4) 1.0718(3) 0.080(2) Uani 1 1 d . . .
C134 C 0.9610(6) 0.2137(5) 0.9694(5) 0.048(3) Uani 1 1 d . . .
F134 F 1.0125(4) 0.1495(3) 0.9586(3) 0.0673(19) Uani 1 1 d . . .
C135 C 0.9194(6) 0.2861(5) 0.9236(4) 0.038(2) Uani 1 1 d . . .
F135 F 0.9321(3) 0.2856(3) 0.8682(2) 0.0459(13) Uani 1 1 d . . .
C136 C 0.8161(5) 0.5151(5) 0.8886(4) 0.0318(19) Uani 1 1 d . . .
C137 C 0.7682(5) 0.5915(5) 0.8506(4) 0.0329(19) Uani 1 1 d . . .
F137 F 0.7124(3) 0.6052(3) 0.8111(2) 0.0397(12) Uani 1 1 d . . .
C138 C 0.7717(5) 0.6567(5) 0.8488(4) 0.039(2) Uani 1 1 d . . .
F138 F 0.7227(4) 0.7291(3) 0.8099(3) 0.0553(16) Uani 1 1 d . . .
C139 C 0.8259(6) 0.6471(6) 0.8870(5) 0.042(2) Uani 1 1 d . . .
F139 F 0.8305(3) 0.7094(3) 0.8880(3) 0.0528(15) Uani 1 1 d . . .
C140 C 0.8767(5) 0.5729(6) 0.9258(4) 0.037(2) Uani 1 1 d . . .
F140 F 0.9317(3) 0.5620(3) 0.9643(3) 0.0486(14) Uani 1 1 d . . .
C141 C 0.8716(5) 0.5086(5) 0.9254(4) 0.0321(19) Uani 1 1 d . . .
F141 F 0.9264(3) 0.4369(3) 0.9639(2) 0.0394(12) Uani 1 1 d . . .
C142 C 0.8256(5) 0.4485(5) 0.8120(3) 0.0279(17) Uani 1 1 d . . .
C143 C 0.8952(5) 0.4400(5) 0.7973(4) 0.0298(18) Uani 1 1 d . . .
F143 F 0.9511(3) 0.4179(3) 0.8414(2) 0.0361(11) Uani 1 1 d . . .
C144 C 0.9144(5) 0.4517(5) 0.7413(4) 0.0325(19) Uani 1 1 d . . .
F144 F 0.9843(3) 0.4414(3) 0.7312(2) 0.0446(13) Uani 1 1 d . . .
C145 C 0.8614(6) 0.4746(6) 0.6937(4) 0.038(2) Uani 1 1 d . . .
F145 F 0.8793(3) 0.4853(3) 0.6394(2) 0.0448(13) Uani 1 1 d . . .
C146 C 0.7910(5) 0.4847(6) 0.7060(4) 0.037(2) Uani 1 1 d . . .
F146 F 0.7382(3) 0.5073(3) 0.6606(2) 0.0469(14) Uani 1 1 d . . .
C147 C 0.7743(5) 0.4732(5) 0.7632(4) 0.0311(18) Uani 1 1 d . . .
F147 F 0.7021(3) 0.4882(3) 0.7676(2) 0.0409(12) Uani 1 1 d . . .
B3 B 0.2774(8) 0.9956(7) 0.1003(5) 0.047(3) Uani 1 1 d . . .
C148 C 0.3087(5) 0.9983(5) 0.1618(4) 0.035(2) Uani 1 1 d . . .
C149 C 0.3364(5) 0.9326(5) 0.2131(4) 0.036(2) Uani 1 1 d . . .
F149 F 0.3300(3) 0.8697(3) 0.2141(2) 0.0460(14) Uani 1 1 d . . .
C150 C 0.3708(5) 0.9242(5) 0.2660(4) 0.038(2) Uani 1 1 d . . .
F150 F 0.3958(3) 0.8571(3) 0.3137(2) 0.0490(14) Uani 1 1 d . . .
C151 C 0.3822(5) 0.9838(5) 0.2675(4) 0.039(2) Uani 1 1 d . . .
F151 F 0.4159(3) 0.9770(4) 0.3171(3) 0.0524(15) Uani 1 1 d . . .
C152 C 0.3578(5) 1.0506(5) 0.2171(5) 0.040(2) Uani 1 1 d . . .
F152 F 0.3691(4) 1.1085(3) 0.2186(3) 0.0556(16) Uani 1 1 d . . .
C153 C 0.3213(6) 1.0566(5) 0.1660(4) 0.042(2) Uani 1 1 d . . .
F153 F 0.3006(4) 1.1245(3) 0.1193(3) 0.0566(16) Uani 1 1 d . . .
C154 C 0.2112(6) 0.9713(6) 0.1090(5) 0.047(3) Uani 1 1 d . . .
C155 C 0.1649(6) 0.9769(6) 0.1536(5) 0.045(2) Uani 1 1 d . . .
F155 F 0.1784(3) 0.9941(3) 0.2003(3) 0.0509(15) Uani 1 1 d . . .
C156 C 0.1026(7) 0.9665(7) 0.1543(5) 0.056(3) Uani 1 1 d . . .
F156 F 0.0620(4) 0.9725(4) 0.2001(4) 0.073(2) Uani 1 1 d . . .
C157 C 0.0840(9) 0.9489(8) 0.1079(7) 0.081(5) Uani 1 1 d . . .
F157 F 0.0212(5) 0.9385(6) 0.1128(4) 0.112(3) Uani 1 1 d . . .
C158 C 0.1275(10) 0.9429(9) 0.0643(7) 0.087(5) Uani 1 1 d . . .
F158 F 0.1071(7) 0.9269(7) 0.0188(4) 0.132(4) Uani 1 1 d . . .
C159 C 0.1848(8) 0.9572(7) 0.0647(5) 0.064(3) Uani 1 1 d . . .
F159 F 0.2237(6) 0.9519(5) 0.0180(4) 0.101(3) Uani 1 1 d . . .
C160 C 0.2350(7) 1.0824(6) 0.0450(5) 0.054(3) Uani 1 1 d . . .
C161 C 0.1740(6) 1.1467(6) 0.0533(5) 0.047(2) Uani 1 1 d . . .
F161 F 0.1555(3) 1.1393(3) 0.1081(3) 0.0573(16) Uani 1 1 d . . .
C162 C 0.1308(7) 1.2174(7) 0.0095(6) 0.058(3) Uani 1 1 d . . .
F162 F 0.0711(4) 1.2786(4) 0.0209(3) 0.074(2) Uani 1 1 d . . .
C163 C 0.1441(9) 1.2287(8) -0.0485(6) 0.073(4) Uani 1 1 d . . .
F163 F 0.1003(5) 1.2999(4) -0.0936(3) 0.096(3) Uani 1 1 d . . .
C164 C 0.2043(9) 1.1662(8) -0.0605(5) 0.071(4) Uani 1 1 d . . .
F164 F 0.2177(6) 1.1779(5) -0.1165(3) 0.107(3) Uani 1 1 d . . .
C165 C 0.2464(8) 1.0961(8) -0.0155(5) 0.070(4) Uani 1 1 d . . .
F165 F 0.3036(5) 1.0384(4) -0.0306(3) 0.085(2) Uani 1 1 d . . .
C166 C 0.3572(7) 0.9303(6) 0.0875(5) 0.055(3) Uani 1 1 d . . .
C167 C 0.3832(8) 0.8502(7) 0.0990(6) 0.071(4) Uani 1 1 d . . .
F167 F 0.3346(4) 0.8219(4) 0.1145(3) 0.072(2) Uani 1 1 d . . .
C168 C 0.4564(8) 0.7953(7) 0.0968(6) 0.073(4) Uani 1 1 d . . .
F168 F 0.4747(5) 0.7192(4) 0.1073(4) 0.097(3) Uani 1 1 d . . .
C169 C 0.5104(8) 0.8170(8) 0.0808(6) 0.080(4) Uani 1 1 d . . .
F169 F 0.5815(5) 0.7644(5) 0.0795(4) 0.107(3) Uani 1 1 d . . .
C170 C 0.4884(8) 0.8966(8) 0.0675(7) 0.080(4) Uani 1 1 d . . .
F170 F 0.5409(5) 0.9177(5) 0.0533(4) 0.105(3) Uani 1 1 d . . .
C171 C 0.4143(7) 0.9480(6) 0.0712(5) 0.058(3) Uani 1 1 d . . .
F171 F 0.3993(4) 1.0231(4) 0.0612(3) 0.0657(18) Uani 1 1 d . . .
C172 C 0.3458(9) 0.4726(9) 0.9433(7) 0.087(4) Uani 1 1 d . . .
Cl4 Cl 0.3379(2) 0.5661(3) 0.91922(17) 0.0888(11) Uani 1 1 d . . .
Cl5 Cl 0.3406(3) 0.4427(3) 0.88747(18) 0.1094(16) Uani 1 1 d . . .
C173 C 0.6160(11) 0.8167(12) 0.2466(9) 0.117(6) Uiso 1 1 d . . .
Cl6 Cl 0.5458(3) 0.8049(3) 0.2229(3) 0.1287(17) Uiso 1 1 d . . .
Cl7 Cl 0.5804(3) 0.8828(3) 0.2879(2) 0.1016(13) Uiso 1 1 d . . .
C175 C 0.6966(11) 0.7398(12) 0.9851(9) 0.045(5) Uiso 0.50 1 d P . .
Cl10 Cl 0.7653(3) 0.6614(3) 1.0329(2) 0.0489(12) Uiso 0.50 1 d P . .
Cl11 Cl 0.6408(4) 0.7194(4) 0.9481(3) 0.0786(19) Uiso 0.50 1 d P . .
C174 C 0.3127(13) 0.7898(13) 0.9774(10) 0.054(5) Uiso 0.50 1 d P A 1
Cl8 Cl 0.3970(4) 0.7181(4) 0.9609(3) 0.0794(19) Uiso 0.50 1 d P A 1
Cl9 Cl 0.2431(4) 0.7697(4) 0.9767(3) 0.0741(18) Uiso 0.50 1 d P A 1
C176 C 0.3743(19) 1.053(2) 0.8720(15) 0.097(10) Uiso 0.50 1 d P B 2
Cl12 Cl 0.3418(7) 0.9610(8) 0.8547(6) 0.147(4) Uiso 0.50 1 d P C 2
Cl13 Cl 0.4799(9) 0.9505(10) 0.8577(7) 0.184(6) Uiso 0.50 1 d P D 2
C177 C 0.1501(12) 0.8995(13) 0.7650(10) 0.046(5) Uiso 0.50 1 d P A 3
Cl14 Cl 0.2419(3) 0.8478(3) 0.8478(2) 0.0118(10) Uiso 0.50 1 d P A 3
Cl15 Cl 0.2313(4) 0.8610(4) 0.8366(3) 0.0340(18) Uiso 0.50 1 d P A 3
C178 C 0.3321(9) 0.7555(9) 0.8152(7) 0.027(3) Uiso 0.50 1 d P A 4
Cl16 Cl 0.2622(4) 0.8500(4) 0.8164(3) 0.0676(17) Uiso 0.50 1 d P A 4
Cl17 Cl 0.2843(3) 0.7865(3) 0.8786(2) 0.0986(12) Uiso 1 1 d . . .
C179 C 0.2501(16) 0.8465(17) 0.7784(13) 0.074(7) Uiso 0.50 1 d P E 5
Cl18 Cl 0.1276(4) 0.9283(4) 0.7308(3) 0.0682(16) Uiso 0.50 1 d P F 5

loop_
_atom_site_aniso_label
_atom_site_aniso_U_11
_atom_site_aniso_U_22
_atom_site_aniso_U_33
_atom_site_aniso_U_23
_atom_site_aniso_U_13
_atom_site_aniso_U_12
Pt1 0.01954(15) 0.02441(15) 0.0410(2) -0.00562(14) 0.00600(13) -0.00945(12)
Cl1 0.0371(12) 0.0431(12) 0.0494(14) -0.0142(11) 0.0107(10) -0.0265(10)
N1 0.022(3) 0.032(4) 0.044(4) -0.007(3) 0.006(3) -0.011(3)
N2 0.023(3) 0.016(3) 0.041(4) -0.003(3) 0.005(3) -0.005(3)
N3 0.023(3) 0.020(3) 0.043(4) 0.002(3) -0.002(3) -0.011(3)
C1 0.060(7) 0.054(6) 0.044(6) -0.027(5) 0.027(5) -0.034(5)
C2 0.075(8) 0.080(8) 0.061(7) -0.044(7) 0.035(6) -0.061(7)
C3 0.070(8) 0.081(8) 0.058(7) -0.036(6) 0.039(6) -0.057(7)
C4 0.090(10) 0.096(10) 0.047(7) -0.019(7) 0.027(7) -0.062(9)
C5 0.074(8) 0.078(8) 0.042(6) -0.020(6) 0.016(6) -0.049(7)
C6 0.033(5) 0.037(5) 0.050(6) -0.019(4) 0.017(4) -0.017(4)
C7 0.030(5) 0.029(4) 0.045(5) -0.011(4) 0.010(4) -0.014(4)
C8 0.024(4) 0.028(4) 0.049(6) -0.009(4) 0.013(4) -0.011(3)
C9 0.043(6) 0.045(5) 0.045(6) -0.018(5) 0.016(4) -0.023(5)
C10 0.032(5) 0.042(5) 0.047(6) -0.014(5) 0.005(4) -0.016(4)
C11 0.022(4) 0.026(4) 0.048(6) -0.014(4) 0.003(4) -0.003(3)
C12 0.016(4) 0.027(4) 0.048(6) -0.012(4) -0.001(4) -0.001(3)
C13 0.024(4) 0.026(4) 0.051(6) -0.008(4) 0.000(4) -0.008(3)
C14 0.022(4) 0.028(4) 0.044(5) -0.006(4) -0.001(4) -0.009(3)
C15 0.033(5) 0.036(5) 0.046(6) -0.004(4) -0.003(4) -0.017(4)
C16 0.032(5) 0.042(5) 0.062(7) -0.018(5) 0.004(5) -0.009(4)
C17 0.045(6) 0.044(6) 0.073(8) -0.023(6) -0.001(5) -0.021(5)
C18 0.067(8) 0.050(6) 0.071(8) -0.011(6) -0.001(6) -0.040(6)
C19 0.070(8) 0.077(8) 0.052(7) -0.011(6) 0.003(6) -0.056(7)
C20 0.049(6) 0.055(6) 0.048(6) -0.015(5) 0.008(5) -0.031(5)
C21 0.019(4) 0.022(4) 0.050(6) -0.003(4) 0.005(4) -0.007(3)
C22 0.024(4) 0.022(4) 0.050(6) -0.007(4) 0.005(4) -0.007(3)
C23 0.019(4) 0.019(4) 0.054(6) -0.005(4) 0.003(4) -0.009(3)
C24 0.023(4) 0.028(4) 0.063(6) -0.013(4) 0.012(4) -0.014(4)
C25 0.034(5) 0.030(4) 0.037(5) -0.008(4) 0.007(4) -0.020(4)
C26 0.020(4) 0.021(4) 0.044(5) -0.006(4) 0.004(3) -0.008(3)
C27 0.021(4) 0.023(4) 0.044(5) -0.002(4) 0.006(4) -0.013(3)
C28 0.031(4) 0.021(4) 0.033(5) -0.007(3) 0.009(4) -0.011(3)
C29 0.030(5) 0.040(5) 0.044(5) -0.005(4) 0.002(4) -0.023(4)
C30 0.039(5) 0.039(5) 0.040(6) -0.002(4) 0.009(4) -0.017(4)
C31 0.039(5) 0.038(5) 0.049(6) -0.021(5) 0.007(4) -0.014(4)
C32 0.040(6) 0.039(5) 0.068(7) -0.022(5) 0.020(5) -0.022(4)
C33 0.039(5) 0.038(5) 0.052(6) -0.012(4) 0.015(4) -0.027(4)
Pt2 0.01867(15) 0.02381(15) 0.0482(2) -0.01560(14) 0.00225(13) -0.00993(12)
Cl2 0.0278(10) 0.0302(10) 0.0560(14) -0.0203(10) 0.0005(9) -0.0131(8)
N4 0.027(4) 0.021(3) 0.050(5) -0.012(3) 0.009(3) -0.016(3)
N5 0.019(3) 0.023(3) 0.063(5) -0.017(3) 0.002(3) -0.008(3)
N6 0.023(3) 0.024(3) 0.042(4) -0.014(3) 0.003(3) -0.009(3)
C34 0.025(4) 0.030(4) 0.057(6) -0.020(4) 0.008(4) -0.014(4)
C35 0.038(5) 0.028(4) 0.050(6) -0.018(4) -0.003(4) -0.014(4)
C36 0.040(5) 0.036(5) 0.068(7) -0.031(5) 0.016(5) -0.028(4)
C37 0.044(5) 0.037(5) 0.058(6) -0.023(5) 0.021(5) -0.029(4)
C38 0.033(5) 0.032(4) 0.050(6) -0.018(4) 0.005(4) -0.016(4)
C39 0.019(4) 0.019(4) 0.051(5) -0.010(4) 0.003(4) -0.007(3)
C40 0.018(4) 0.019(4) 0.055(6) -0.014(4) -0.002(4) -0.005(3)
C41 0.021(4) 0.026(4) 0.049(5) -0.014(4) 0.000(4) -0.011(3)
C42 0.027(4) 0.031(4) 0.049(6) -0.012(4) 0.002(4) -0.014(4)
C43 0.029(5) 0.036(5) 0.043(5) -0.019(4) 0.000(4) -0.012(4)
C46 0.028(4) 0.038(5) 0.051(6) -0.015(4) 0.007(4) -0.018(4)
C47 0.025(4) 0.030(4) 0.035(5) -0.011(4) 0.000(3) -0.012(3)
C48 0.030(5) 0.038(5) 0.051(6) -0.026(4) 0.010(4) -0.021(4)
C49 0.044(6) 0.054(6) 0.056(7) -0.019(5) 0.009(5) -0.036(5)
C50 0.063(7) 0.069(8) 0.065(8) -0.029(6) -0.002(6) -0.044(6)
C51 0.074(8) 0.081(8) 0.064(8) -0.045(7) 0.029(6) -0.062(7)
C52 0.053(6) 0.063(7) 0.063(7) -0.038(6) 0.029(5) -0.045(6)
C53 0.040(5) 0.052(6) 0.053(6) -0.029(5) 0.019(5) -0.032(5)
C54 0.029(4) 0.031(4) 0.051(6) -0.021(4) 0.008(4) -0.019(4)
C55 0.021(4) 0.031(4) 0.038(5) -0.009(4) 0.003(3) -0.015(3)
C56 0.029(5) 0.018(4) 0.070(7) -0.014(4) -0.005(4) -0.009(3)
C57 0.039(5) 0.052(6) 0.055(6) -0.031(5) 0.018(5) -0.031(5)
C58 0.029(5) 0.038(5) 0.068(7) -0.022(5) 0.013(5) -0.022(4)
C59 0.028(5) 0.022(4) 0.058(6) -0.014(4) 0.010(4) -0.005(3)
C60 0.015(4) 0.026(4) 0.057(6) -0.018(4) 0.004(4) -0.005(3)
C61 0.026(5) 0.042(5) 0.055(6) -0.019(5) 0.003(4) -0.005(4)
C62 0.039(6) 0.060(7) 0.056(7) -0.010(6) 0.008(5) -0.025(5)
C63 0.052(8) 0.120(13) 0.055(8) 0.003(8) 0.009(6) -0.037(8)
C64 0.067(9) 0.094(11) 0.044(7) -0.023(8) 0.017(6) -0.013(8)
C65 0.081(9) 0.067(8) 0.039(7) -0.015(6) -0.009(6) -0.010(7)
C66 0.059(7) 0.032(5) 0.065(8) -0.016(5) -0.005(6) 0.000(5)
Pt3 0.01899(14) 0.02044(14) 0.02602(16) -0.00926(12) 0.00189(11) -0.00977(11)
Cl3 0.0314(10) 0.0330(10) 0.0318(11) -0.0107(8) 0.0051(8) -0.0214(8)
N7 0.014(3) 0.022(3) 0.030(4) -0.011(3) 0.002(2) -0.008(2)
N8 0.026(3) 0.021(3) 0.022(3) -0.008(3) 0.004(3) -0.011(3)
N9 0.020(3) 0.028(3) 0.029(4) -0.012(3) -0.001(3) -0.011(3)
C67 0.028(4) 0.034(4) 0.025(4) -0.015(3) 0.008(3) -0.019(4)
C68 0.038(5) 0.036(5) 0.044(6) -0.013(4) 0.007(4) -0.020(4)
C69 0.041(5) 0.044(5) 0.032(5) -0.014(4) 0.016(4) -0.017(4)
C70 0.043(5) 0.043(5) 0.035(5) -0.017(4) 0.009(4) -0.023(4)
C71 0.025(4) 0.032(4) 0.035(5) -0.011(4) 0.000(4) -0.008(3)
C72 0.023(4) 0.025(4) 0.034(5) -0.014(3) 0.007(3) -0.011(3)
C73 0.020(4) 0.024(4) 0.029(4) -0.011(3) 0.001(3) -0.009(3)
C74 0.017(4) 0.021(4) 0.032(4) -0.015(3) 0.002(3) -0.005(3)
C75 0.030(4) 0.029(4) 0.032(5) -0.018(4) 0.002(3) -0.014(3)
C76 0.025(4) 0.030(4) 0.036(5) -0.014(4) 0.004(3) -0.019(3)
C77 0.017(3) 0.025(4) 0.029(4) -0.011(3) -0.004(3) -0.009(3)
C78 0.021(4) 0.022(4) 0.035(5) -0.015(3) 0.005(3) -0.009(3)
C79 0.031(4) 0.033(4) 0.031(5) -0.014(4) 0.006(3) -0.019(4)
C80 0.018(4) 0.021(4) 0.033(4) -0.009(3) 0.007(3) -0.005(3)
C81 0.035(5) 0.036(5) 0.035(5) -0.015(4) 0.014(4) -0.023(4)
C82 0.045(5) 0.053(6) 0.039(5) -0.022(5) 0.014(4) -0.034(5)
C83 0.058(6) 0.073(7) 0.039(6) -0.022(5) 0.015(5) -0.052(6)
C84 0.060(7) 0.072(7) 0.059(7) -0.027(6) 0.020(6) -0.054(6)
C85 0.075(8) 0.065(7) 0.039(6) -0.021(5) 0.025(5) -0.052(6)
C86 0.057(6) 0.052(6) 0.033(5) -0.016(4) 0.011(4) -0.039(5)
C87 0.021(4) 0.029(4) 0.022(4) -0.012(3) 0.002(3) -0.011(3)
C88 0.023(4) 0.019(3) 0.024(4) -0.009(3) 0.003(3) -0.007(3)
C89 0.021(4) 0.023(4) 0.029(4) -0.006(3) 0.002(3) -0.009(3)
C90 0.033(5) 0.032(4) 0.026(4) -0.009(4) 0.000(3) -0.012(4)
C91 0.037(5) 0.030(4) 0.036(5) -0.012(4) -0.001(4) -0.018(4)
C92 0.032(4) 0.029(4) 0.034(5) -0.011(4) -0.005(4) -0.015(4)
C93 0.025(4) 0.028(4) 0.034(5) -0.010(3) -0.002(3) -0.016(3)
C94 0.045(5) 0.029(4) 0.035(5) -0.007(4) -0.007(4) -0.018(4)
C95 0.137(12) 0.084(9) 0.036(6) -0.032(6) 0.023(7) -0.086(9)
C96 0.153(14) 0.087(9) 0.050(7) -0.038(7) 0.030(8) -0.097(10)
C97 0.089(9) 0.062(7) 0.061(8) -0.022(6) -0.010(7) -0.053(7)
C98 0.040(5) 0.049(6) 0.053(6) -0.022(5) 0.003(5) -0.027(5)
C99 0.035(5) 0.037(5) 0.054(6) -0.025(5) 0.002(4) -0.015(4)
B1 0.022(4) 0.028(4) 0.036(5) -0.019(4) 0.013(4) -0.017(4)
C100 0.024(4) 0.027(4) 0.027(4) -0.012(3) 0.007(3) -0.015(3)
C101 0.027(4) 0.032(4) 0.035(5) -0.015(4) 0.007(3) -0.021(3)
F101 0.028(3) 0.032(3) 0.062(3) -0.028(3) 0.004(2) -0.016(2)
C102 0.029(4) 0.033(4) 0.030(4) -0.014(4) 0.014(3) -0.017(4)
F102 0.025(3) 0.044(3) 0.066(4) -0.033(3) 0.012(2) -0.013(2)
C103 0.021(4) 0.035(4) 0.038(5) -0.011(4) 0.006(3) -0.017(3)
F103 0.023(3) 0.054(3) 0.059(4) -0.013(3) 0.005(2) -0.023(2)
C104 0.032(4) 0.040(5) 0.035(5) -0.010(4) 0.001(4) -0.028(4)
F104 0.047(3) 0.048(3) 0.049(3) -0.014(3) -0.004(3) -0.037(3)
C105 0.035(4) 0.024(4) 0.030(4) -0.011(3) 0.004(3) -0.018(3)
F105 0.042(3) 0.029(2) 0.036(3) -0.018(2) 0.004(2) -0.019(2)
C106 0.026(4) 0.025(4) 0.030(4) -0.014(3) 0.008(3) -0.014(3)
C107 0.025(4) 0.028(4) 0.027(4) -0.014(3) 0.009(3) -0.017(3)
F107 0.029(2) 0.030(2) 0.029(2) -0.015(2) 0.0153(19) -0.020(2)
C108 0.030(4) 0.030(4) 0.030(4) -0.010(3) 0.005(3) -0.019(3)
F108 0.038(3) 0.027(2) 0.041(3) -0.009(2) 0.010(2) -0.020(2)
C109 0.023(4) 0.028(4) 0.042(5) -0.015(4) 0.002(4) -0.012(3)
F109 0.031(3) 0.029(3) 0.066(4) -0.023(3) 0.009(2) -0.013(2)
C110 0.026(4) 0.032(4) 0.034(5) -0.018(4) 0.008(3) -0.016(3)
F110 0.026(2) 0.041(3) 0.051(3) -0.024(2) 0.015(2) -0.018(2)
C111 0.029(4) 0.033(4) 0.029(4) -0.016(4) 0.010(3) -0.020(4)
F111 0.028(2) 0.030(2) 0.047(3) -0.015(2) 0.017(2) -0.019(2)
C112 0.027(4) 0.024(4) 0.035(5) -0.015(3) 0.006(3) -0.013(3)
C113 0.031(4) 0.024(4) 0.054(6) -0.019(4) 0.008(4) -0.016(3)
F113 0.023(2) 0.036(3) 0.056(3) -0.024(2) 0.007(2) -0.015(2)
C114 0.040(5) 0.031(4) 0.049(6) -0.021(4) -0.002(4) -0.017(4)
F114 0.033(3) 0.043(3) 0.076(4) -0.022(3) -0.016(3) -0.015(2)
C115 0.058(6) 0.028(4) 0.042(6) -0.011(4) -0.012(5) -0.018(4)
F115 0.080(5) 0.052(4) 0.045(4) -0.013(3) -0.015(3) -0.028(3)
C116 0.051(6) 0.034(5) 0.036(5) -0.022(4) 0.014(4) -0.021(4)
F116 0.068(4) 0.051(3) 0.038(3) -0.021(3) 0.015(3) -0.031(3)
C117 0.035(5) 0.027(4) 0.037(5) -0.020(4) 0.008(4) -0.018(4)
F117 0.034(3) 0.049(3) 0.042(3) -0.026(3) 0.017(2) -0.023(2)
C118 0.020(4) 0.023(4) 0.046(5) -0.010(4) 0.008(4) -0.010(3)
C119 0.025(4) 0.033(4) 0.047(6) -0.011(4) 0.013(4) -0.016(4)
F119 0.047(3) 0.043(3) 0.036(3) -0.019(2) 0.014(2) -0.026(3)
C120 0.028(5) 0.037(5) 0.047(6) -0.008(4) 0.015(4) -0.009(4)
F120 0.057(4) 0.058(4) 0.052(4) -0.007(3) 0.020(3) -0.026(3)
C121 0.039(5) 0.034(5) 0.058(7) -0.005(5) 0.010(5) -0.020(4)
F121 0.063(4) 0.044(3) 0.095(5) -0.001(3) 0.031(4) -0.032(3)
C122 0.024(4) 0.021(4) 0.084(8) -0.011(5) 0.008(5) -0.013(3)
F122 0.042(3) 0.028(3) 0.116(6) -0.016(3) 0.004(3) -0.025(3)
C123 0.021(4) 0.030(4) 0.057(6) -0.014(4) 0.005(4) -0.014(3)
F123 0.031(3) 0.032(3) 0.074(4) -0.022(3) -0.001(3) -0.016(2)
B2 0.036(5) 0.042(5) 0.024(5) -0.012(4) 0.006(4) -0.022(5)
C124 0.028(4) 0.041(5) 0.023(4) -0.004(4) 0.000(3) -0.018(4)
C125 0.043(5) 0.058(6) 0.022(4) -0.016(4) 0.008(4) -0.031(5)
F125 0.057(4) 0.049(3) 0.043(3) -0.024(3) 0.013(3) -0.032(3)
C126 0.060(7) 0.058(6) 0.032(5) -0.008(5) 0.004(5) -0.044(6)
F126 0.080(5) 0.086(5) 0.050(4) -0.021(3) 0.009(3) -0.064(4)
C127 0.030(5) 0.067(7) 0.044(6) -0.004(5) 0.007(4) -0.028(5)
F127 0.047(4) 0.097(5) 0.064(4) -0.007(4) 0.008(3) -0.046(4)
C128 0.033(5) 0.054(6) 0.036(5) -0.012(5) 0.010(4) -0.015(5)
F128 0.040(3) 0.071(4) 0.068(4) -0.027(4) 0.024(3) -0.017(3)
C129 0.041(5) 0.043(5) 0.030(5) -0.014(4) 0.007(4) -0.019(4)
F129 0.044(3) 0.050(3) 0.051(3) -0.027(3) 0.020(3) -0.020(3)
C130 0.030(4) 0.034(4) 0.031(5) -0.007(4) -0.003(4) -0.017(4)
C131 0.046(5) 0.035(5) 0.029(5) -0.006(4) 0.002(4) -0.022(4)
F131 0.053(3) 0.043(3) 0.027(3) -0.013(2) 0.005(2) -0.020(3)
C132 0.066(7) 0.053(6) 0.032(5) -0.011(5) 0.003(5) -0.038(6)
F132 0.089(5) 0.061(4) 0.025(3) -0.004(3) 0.000(3) -0.033(4)
C133 0.058(7) 0.037(5) 0.034(5) 0.004(4) -0.011(5) -0.019(5)
F133 0.105(6) 0.041(3) 0.055(4) 0.004(3) -0.022(4) -0.021(4)
C134 0.052(6) 0.030(5) 0.061(7) -0.022(5) -0.003(5) -0.014(4)
F134 0.073(5) 0.036(3) 0.075(5) -0.020(3) -0.004(4) -0.013(3)
C135 0.049(6) 0.034(5) 0.034(5) -0.016(4) 0.003(4) -0.021(4)
F135 0.054(3) 0.038(3) 0.046(3) -0.024(3) 0.011(3) -0.017(3)
C136 0.039(5) 0.037(5) 0.023(4) -0.014(4) 0.009(4) -0.020(4)
C137 0.039(5) 0.037(5) 0.024(4) -0.012(4) 0.009(4) -0.020(4)
F137 0.043(3) 0.035(3) 0.031(3) -0.009(2) -0.001(2) -0.013(2)
C138 0.041(5) 0.031(4) 0.040(5) -0.011(4) 0.007(4) -0.017(4)
F138 0.069(4) 0.030(3) 0.050(4) -0.003(3) 0.001(3) -0.019(3)
C139 0.051(6) 0.038(5) 0.054(6) -0.027(5) 0.030(5) -0.030(5)
F139 0.062(4) 0.042(3) 0.072(4) -0.025(3) 0.018(3) -0.036(3)
C140 0.036(5) 0.050(5) 0.039(5) -0.028(4) 0.015(4) -0.025(4)
F140 0.047(3) 0.059(4) 0.054(4) -0.025(3) 0.004(3) -0.034(3)
C141 0.037(5) 0.033(4) 0.027(4) -0.012(4) 0.010(4) -0.017(4)
F141 0.038(3) 0.037(3) 0.042(3) -0.014(2) -0.004(2) -0.017(2)
C142 0.030(4) 0.034(4) 0.022(4) -0.011(3) 0.004(3) -0.017(4)
C143 0.032(4) 0.037(4) 0.027(4) -0.017(4) 0.007(3) -0.020(4)
F143 0.028(3) 0.047(3) 0.033(3) -0.016(2) 0.001(2) -0.017(2)
C144 0.040(5) 0.041(5) 0.031(5) -0.018(4) 0.010(4) -0.028(4)
F144 0.041(3) 0.068(4) 0.049(3) -0.035(3) 0.022(3) -0.037(3)
C145 0.053(6) 0.048(5) 0.029(5) -0.020(4) 0.013(4) -0.033(5)
F145 0.057(4) 0.062(4) 0.031(3) -0.023(3) 0.018(2) -0.038(3)
C146 0.043(5) 0.047(5) 0.027(5) -0.012(4) 0.005(4) -0.029(4)
F146 0.058(4) 0.067(4) 0.023(3) -0.012(3) 0.006(2) -0.040(3)
C147 0.036(5) 0.039(5) 0.028(4) -0.017(4) 0.010(4) -0.023(4)
F147 0.034(3) 0.057(3) 0.033(3) -0.010(2) 0.002(2) -0.027(3)
B3 0.068(8) 0.040(6) 0.035(6) -0.008(5) 0.014(5) -0.034(6)
C148 0.036(5) 0.034(4) 0.039(5) -0.008(4) 0.012(4) -0.023(4)
C149 0.036(5) 0.030(4) 0.042(5) -0.007(4) 0.010(4) -0.021(4)
F149 0.061(4) 0.035(3) 0.046(3) -0.006(2) 0.005(3) -0.032(3)
C150 0.034(5) 0.029(4) 0.045(5) -0.001(4) 0.006(4) -0.020(4)
F150 0.048(3) 0.043(3) 0.045(3) -0.001(3) -0.002(3) -0.024(3)
C151 0.034(5) 0.039(5) 0.040(5) -0.015(4) 0.008(4) -0.015(4)
F151 0.048(3) 0.058(4) 0.059(4) -0.021(3) 0.004(3) -0.032(3)
C152 0.045(5) 0.030(4) 0.054(6) -0.016(4) 0.013(5) -0.025(4)
F152 0.072(4) 0.042(3) 0.067(4) -0.022(3) 0.012(3) -0.038(3)
C153 0.048(6) 0.033(5) 0.044(6) -0.006(4) 0.012(4) -0.025(4)
F153 0.077(4) 0.037(3) 0.056(4) -0.004(3) 0.008(3) -0.036(3)
C154 0.056(6) 0.038(5) 0.046(6) -0.004(4) 0.000(5) -0.029(5)
C155 0.053(6) 0.038(5) 0.046(6) -0.005(4) -0.005(5) -0.029(5)
F155 0.047(3) 0.057(4) 0.056(4) -0.018(3) 0.013(3) -0.034(3)
C156 0.062(7) 0.050(6) 0.054(7) 0.000(5) -0.005(6) -0.036(6)
F156 0.053(4) 0.070(4) 0.092(5) -0.010(4) -0.001(4) -0.040(4)
C157 0.085(10) 0.072(9) 0.095(11) -0.013(8) -0.028(9) -0.055(8)
F157 0.110(7) 0.120(7) 0.131(8) -0.016(6) -0.029(6) -0.092(6)
C158 0.123(14) 0.099(11) 0.057(9) -0.011(8) -0.008(9) -0.079(11)
F158 0.180(11) 0.163(10) 0.101(7) -0.035(7) -0.022(7) -0.126(9)
C159 0.084(9) 0.069(8) 0.048(7) -0.012(6) -0.007(6) -0.051(7)
F159 0.154(9) 0.118(7) 0.062(5) -0.026(5) 0.005(5) -0.094(7)
C160 0.065(7) 0.046(6) 0.047(6) -0.005(5) 0.007(5) -0.032(6)
C161 0.060(7) 0.043(5) 0.040(6) -0.003(4) 0.004(5) -0.034(5)
F161 0.053(4) 0.045(3) 0.062(4) -0.009(3) 0.008(3) -0.023(3)
C162 0.054(7) 0.047(6) 0.068(8) -0.009(6) -0.002(6) -0.028(6)
F162 0.058(4) 0.046(4) 0.086(5) 0.004(3) -0.012(4) -0.020(3)
C163 0.101(11) 0.064(8) 0.051(7) 0.011(6) -0.020(7) -0.058(8)
F163 0.109(6) 0.068(5) 0.067(5) 0.023(4) -0.032(4) -0.040(5)
C164 0.096(11) 0.071(9) 0.044(7) -0.006(6) -0.001(7) -0.048(8)
F164 0.174(9) 0.102(6) 0.040(4) -0.004(4) 0.014(5) -0.078(7)
C165 0.093(10) 0.065(8) 0.048(7) -0.004(6) 0.006(7) -0.045(8)
F165 0.125(7) 0.062(4) 0.053(4) -0.019(4) 0.029(4) -0.038(5)
C166 0.081(8) 0.039(5) 0.045(6) -0.011(5) 0.023(6) -0.034(6)
C167 0.092(10) 0.053(7) 0.081(9) -0.028(7) 0.047(8) -0.046(7)
F167 0.093(5) 0.047(4) 0.093(5) -0.032(4) 0.041(4) -0.044(4)
C168 0.093(10) 0.045(6) 0.081(9) -0.031(7) 0.047(8) -0.031(7)
F168 0.125(7) 0.051(4) 0.105(6) -0.035(4) 0.051(5) -0.036(5)
C169 0.084(10) 0.056(8) 0.077(9) -0.017(7) 0.045(8) -0.026(7)
F169 0.093(6) 0.081(6) 0.116(7) -0.032(5) 0.059(6) -0.027(5)
C170 0.078(10) 0.074(9) 0.089(10) -0.024(8) 0.044(8) -0.044(8)
F170 0.099(6) 0.093(6) 0.132(8) -0.039(6) 0.074(6) -0.059(5)
C171 0.079(8) 0.045(6) 0.048(7) -0.012(5) 0.030(6) -0.033(6)
F171 0.083(5) 0.054(4) 0.070(4) -0.019(3) 0.033(4) -0.044(4)
C172 0.115(13) 0.084(10) 0.077(10) -0.045(9) 0.034(9) -0.052(10)
Cl4 0.075(2) 0.107(3) 0.078(2) -0.043(2) 0.0291(19) -0.036(2)
Cl5 0.174(5) 0.145(4) 0.067(2) -0.041(3) 0.047(3) -0.121(4)

loop_
_atom_type_symbol
_atom_type_description
_atom_type_scat_dispersion_real
_atom_type_scat_dispersion_imag
_atom_type_scat_source
C C 0.0033 0.0016 'International Tables Vol C Tables 4.2.6.8 and 6.1.1.4'
H H 0.0000 0.0000 'International Tables Vol C Tables 4.2.6.8 and 6.1.1.4'
B B 0.0013 0.0007 'International Tables Vol C Tables 4.2.6.8 and 6.1.1.4'
N N 0.0061 0.0033 'International Tables Vol C Tables 4.2.6.8 and 6.1.1.4'
F F 0.0171 0.0103 'International Tables Vol C Tables 4.2.6.8 and 6.1.1.4'
Cl Cl 0.1484 0.1585 'International Tables Vol C Tables 4.2.6.8 and 6.1.1.4'
Pt Pt -1.7033 8.3905 'International Tables Vol C Tables 4.2.6.8 and 6.1.1.4'

loop_
_geom_angle_atom_site_label_1
_geom_angle_atom_site_label_2
_geom_angle_atom_site_label_3
_geom_angle
_geom_angle_site_symmetry_1
_geom_angle_site_symmetry_3
_geom_angle_publ_flag
N2 Pt1 N1 81.3(3) . . ?
N2 Pt1 N3 81.4(3) . . ?
N1 Pt1 N3 162.7(3) . . ?
N2 Pt1 Cl1 179.3(2) . . ?
N1 Pt1 Cl1 98.9(2) . . ?
N3 Pt1 Cl1 98.4(2) . . ?
C7 N1 C11 119.8(8) . . ?
C7 N1 Pt1 127.8(7) . . ?
C11 N1 Pt1 112.4(6) . . ?
C22 N2 C12 124.9(8) . . ?
C22 N2 Pt1 117.7(6) . . ?
C12 N2 Pt1 117.4(6) . . ?
C27 N3 C23 119.4(8) . . ?
C27 N3 Pt1 128.5(5) . . ?
C23 N3 Pt1 112.1(6) . . ?
C2 C1 C6 119.2(10) . . ?
C2 C1 H1A 120.4 . . ?
C6 C1 H1A 120.4 . . ?
C3 C2 C1 122.9(10) . . ?
C3 C2 H2A 118.5 . . ?
C1 C2 H2A 118.5 . . ?
C2 C3 C4 118.1(10) . . ?
C2 C3 H3A 120.9 . . ?
C4 C3 H3A 120.9 . . ?
C3 C4 C5 121.2(11) . . ?
C3 C4 H4A 119.4 . . ?
C5 C4 H4A 119.4 . . ?
C6 C5 C4 120.0(11) . . ?
C6 C5 H5A 120.0 . . ?
C4 C5 H5A 120.0 . . ?
C5 C6 C1 118.5(9) . . ?
C5 C6 C8 120.7(10) . . ?
C1 C6 C8 120.7(9) . . ?
N1 C7 C8 123.8(9) . . ?
N1 C7 H7A 118.1 . . ?
C8 C7 H7A 118.1 . . ?
C9 C8 C7 115.9(8) . . ?
C9 C8 C6 122.0(9) . . ?
C7 C8 C6 122.1(9) . . ?
C10 C9 C8 120.0(9) . . ?
C10 C9 H9A 120.0 . . ?
C8 C9 H9A 120.0 . . ?
C11 C10 C9 121.7(10) . . ?
C11 C10 H10A 119.2 . . ?
C9 C10 H10A 119.2 . . ?
C10 C11 N1 118.8(9) . . ?
C10 C11 C12 126.5(9) . . ?
N1 C11 C12 114.6(8) . . ?
N2 C12 C13 117.1(8) . . ?
N2 C12 C11 114.3(8) . . ?
C13 C12 C11 128.6(9) . . ?
C14 C13 C12 120.6(9) . . ?
C14 C13 H13A 119.7 . . ?
C12 C13 H13A 119.7 . . ?
C13 C14 C21 119.5(8) . . ?
C13 C14 C15 121.8(9) . . ?
C21 C14 C15 118.7(8) . . ?
C20 C15 C16 118.0(10) . . ?
C20 C15 C14 121.4(10) . . ?
C16 C15 C14 120.6(9) . . ?
C17 C16 C15 119.6(10) . . ?
C17 C16 H16A 120.2 . . ?
C15 C16 H16A 120.2 . . ?
C18 C17 C16 121.6(12) . . ?
C18 C17 H17A 119.2 . . ?
C16 C17 H17A 119.2 . . ?
C17 C18 C19 119.5(11) . . ?
C17 C18 H18A 120.3 . . ?
C19 C18 H18A 120.3 . . ?
C18 C19 C20 120.7(11) . . ?
C18 C19 H19A 119.6 . . ?
C20 C19 H19A 119.6 . . ?
C19 C20 C15 120.6(11) . . ?
C19 C20 H20A 119.7 . . ?
C15 C20 H20A 119.7 . . ?
C14 C21 C22 119.0(8) . . ?
C14 C21 H21A 120.5 . . ?
C22 C21 H21A 120.5 . . ?
N2 C22 C21 119.0(9) . . ?
N2 C22 C23 113.1(8) . . ?
C21 C22 C23 127.9(8) . . ?
N3 C23 C24 119.9(9) . . ?
N3 C23 C22 115.5(8) . . ?
C24 C23 C22 124.6(8) . . ?
C25 C24 C23 119.9(8) . . ?
C25 C24 H24A 120.1 . . ?
C23 C24 H24A 120.1 . . ?
C24 C25 C26 121.4(8) . . ?
C24 C25 H25A 119.3 . . ?
C26 C25 H25A 119.3 . . ?
C25 C26 C27 115.7(8) . . ?
C25 C26 C28 122.7(8) . . ?
C27 C26 C28 121.6(7) . . ?
N3 C27 C26 123.6(7) . . ?
N3 C27 H27A 118.2 . . ?
C26 C27 H27A 118.2 . . ?
C29 C28 C33 117.6(9) . . ?
C29 C28 C26 120.8(8) . . ?
C33 C28 C26 121.5(8) . . ?
C28 C29 C30 121.3(8) . . ?
C28 C29 H29A 119.3 . . ?
C30 C29 H29A 119.3 . . ?
C31 C30 C29 120.5(9) . . ?
C31 C30 H30A 119.7 . . ?
C29 C30 H30A 119.7 . . ?
C30 C31 C32 119.1(10) . . ?
C30 C31 H31A 120.4 . . ?
C32 C31 H31A 120.4 . . ?
C33 C32 C31 120.4(9) . . ?
C33 C32 H32A 119.8 . . ?
C31 C32 H32A 119.8 . . ?
C32 C33 C28 121.0(9) . . ?
C32 C33 H33A 119.5 . . ?
C28 C33 H33A 119.5 . . ?
N5 Pt2 N4 83.4(3) . . ?
N5 Pt2 N6 78.4(3) . . ?
N4 Pt2 N6 161.7(3) . . ?
N5 Pt2 Cl2 177.7(2) . . ?
N4 Pt2 Cl2 98.8(2) . . ?
N6 Pt2 Cl2 99.5(2) . . ?
C40 N4 C44 120.2(8) . . ?
C40 N4 Pt2 128.0(6) . . ?
C44 N4 Pt2 111.9(5) . . ?
C55 N5 C45 121.5(8) . . ?
C55 N5 Pt2 125.2(7) . . ?
C45 N5 Pt2 113.4(5) . . ?
C60 N6 C56 127.1(8) . . ?
C60 N6 Pt2 126.1(6) . . ?
C56 N6 Pt2 106.7(6) . . ?
C39 C34 C35 120.3(9) . . ?
C39 C34 H34A 119.9 . . ?
C35 C34 H34A 119.9 . . ?
C36 C35 C34 119.8(9) . . ?
C36 C35 H35A 120.1 . . ?
C34 C35 H35A 120.1 . . ?
C35 C36 C37 120.8(8) . . ?
C35 C36 H36A 119.6 . . ?
C37 C36 H36A 119.6 . . ?
C36 C37 C38 119.6(9) . . ?
C36 C37 H37A 120.2 . . ?
C38 C37 H37A 120.2 . . ?
C39 C38 C37 119.7(9) . . ?
C39 C38 H38A 120.2 . . ?
C37 C38 H38A 120.2 . . ?
C38 C39 C34 119.8(8) . . ?
C38 C39 C41 119.8(8) . . ?
C34 C39 C41 120.3(8) . . ?
N4 C40 C41 122.4(8) . . ?
N4 C40 H40A 118.8 . . ?
C41 C40 H40A 118.8 . . ?
C40 C41 C42 118.5(8) . . ?
C40 C41 C39 119.4(8) . . ?
C42 C41 C39 122.2(8) . . ?
C41 C42 C43 119.3(9) . . ?
C41 C42 H42A 120.3 . . ?
C43 C42 H42A 120.3 . . ?
C44 C43 C42 119.9(9) . . ?
C44 C43 H43A 120.0 . . ?
C42 C43 H43A 120.0 . . ?
N4 C44 C43 119.7(8) . . ?
N4 C44 C45 114.7(8) . . ?
C43 C44 C45 125.6(8) . . ?
N5 C45 C44 116.7(8) . . ?
N5 C45 C46 114.9(7) . . ?
C44 C45 C46 128.3(8) . . ?
C47 C46 C45 123.4(9) . . ?
C47 C46 H46A 118.3 . . ?
C45 C46 H46A 118.3 . . ?
C46 C47 C54 117.3(8) . . ?
C46 C47 C48 122.3(8) . . ?
C54 C47 C48 120.3(8) . . ?
C49 C48 C53 117.5(9) . . ?
C49 C48 C47 121.7(8) . . ?
C53 C48 C47 120.8(9) . . ?
C50 C49 C48 122.8(10) . . ?
C50 C49 H49A 118.6 . . ?
C48 C49 H49A 118.6 . . ?
C49 C50 C51 118.0(11) . . ?
C49 C50 H50A 121.0 . . ?
C51 C50 H50A 121.0 . . ?
C52 C51 C50 120.4(10) . . ?
C52 C51 H51A 119.8 . . ?
C50 C51 H51A 119.8 . . ?
C53 C52 C51 120.0(10) . . ?
C53 C52 H52A 120.0 . . ?
C51 C52 H52A 120.0 . . ?
C52 C53 C48 121.2(10) . . ?
C52 C53 H53A 119.4 . . ?
C48 C53 H53A 119.4 . . ?
C55 C54 C47 118.0(8) . . ?
C55 C54 H54A 121.0 . . ?
C47 C54 H54A 121.0 . . ?
N5 C55 C54 124.8(8) . . ?
N5 C55 C56 105.0(8) . . ?
C54 C55 C56 130.2(8) . . ?
N6 C56 C55 124.7(8) . . ?
N6 C56 C57 109.4(8) . . ?
C55 C56 C57 125.9(8) . . ?
C58 C57 C56 125.6(9) . . ?
C58 C57 H57A 117.2 . . ?
C56 C57 H57A 117.2 . . ?
C57 C58 C59 119.5(9) . . ?
C57 C58 H58A 120.3 . . ?
C59 C58 H58A 120.3 . . ?
C58 C59 C60 115.3(9) . . ?
C58 C59 C61 123.1(9) . . ?
C60 C59 C61 121.5(9) . . ?
N6 C60 C59 122.8(9) . . ?
N6 C60 H60A 118.6 . . ?
C59 C60 H60A 118.6 . . ?
C62 C61 C66 117.5(11) . . ?
C62 C61 C59 121.2(10) . . ?
C66 C61 C59 121.3(10) . . ?
C63 C62 C61 121.4(13) . . ?
C63 C62 H62A 119.3 . . ?
C61 C62 H62A 119.3 . . ?
C62 C63 C64 120.7(14) . . ?
C62 C63 H63A 119.6 . . ?
C64 C63 H63A 119.6 . . ?
C65 C64 C63 119.1(13) . . ?
C65 C64 H64A 120.5 . . ?
C63 C64 H64A 120.5 . . ?
C64 C65 C66 121.1(14) . . ?
C64 C65 H65A 119.5 . . ?
C66 C65 H65A 119.5 . . ?
C65 C66 C61 120.2(13) . . ?
C65 C66 H66A 119.9 . . ?
C61 C66 H66A 119.9 . . ?
N8 Pt3 N9 80.4(3) . . ?
N8 Pt3 N7 81.1(3) . . ?
N9 Pt3 N7 161.5(3) . . ?
N8 Pt3 Cl3 179.2(2) . . ?
N9 Pt3 Cl3 98.90(19) . . ?
N7 Pt3 Cl3 99.54(18) . . ?
C73 N7 C77 119.6(7) . . ?
C73 N7 Pt3 127.6(5) . . ?
C77 N7 Pt3 112.8(5) . . ?
C88 N8 C78 124.7(7) . . ?
C88 N8 Pt3 118.8(5) . . ?
C78 N8 Pt3 116.5(5) . . ?
C93 N9 C89 119.0(7) . . ?
C93 N9 Pt3 127.4(6) . . ?
C89 N9 Pt3 113.5(5) . . ?
C68 C67 C72 121.2(8) . . ?
C68 C67 H67A 119.4 . . ?
C72 C67 H67A 119.4 . . ?
C69 C68 C67 120.3(8) . . ?
C69 C68 H68A 119.9 . . ?
C67 C68 H68A 119.9 . . ?
C68 C69 C70 119.9(9) . . ?
C68 C69 H69A 120.0 . . ?
C70 C69 H69A 120.0 . . ?
C71 C70 C69 119.7(9) . . ?
C71 C70 H70A 120.1 . . ?
C69 C70 H70A 120.1 . . ?
C70 C71 C72 122.2(9) . . ?
C70 C71 H71A 118.9 . . ?
C72 C71 H71A 118.9 . . ?
C71 C72 C67 116.7(8) . . ?
C71 C72 C74 122.1(7) . . ?
C67 C72 C74 121.2(7) . . ?
N7 C73 C74 122.9(7) . . ?
N7 C73 H73A 118.6 . . ?
C74 C73 H73A 118.6 . . ?
C75 C74 C73 116.5(7) . . ?
C75 C74 C72 121.8(7) . . ?
C73 C74 C72 121.7(7) . . ?
C76 C75 C74 120.6(7) . . ?
C76 C75 H75A 119.7 . . ?
C74 C75 H75A 119.7 . . ?
C75 C76 C77 121.0(7) . . ?
C75 C76 H76A 119.5 . . ?
C77 C76 H76A 119.5 . . ?
N7 C77 C76 119.4(7) . . ?
N7 C77 C78 115.1(7) . . ?
C76 C77 C78 125.5(7) . . ?
N8 C78 C79 117.9(7) . . ?
N8 C78 C77 114.5(7) . . ?
C79 C78 C77 127.6(7) . . ?
C78 C79 C80 120.6(8) . . ?
C78 C79 H79A 119.7 . . ?
C80 C79 H79A 119.7 . . ?
C79 C80 C87 117.6(7) . . ?
C79 C80 C81 120.2(8) . . ?
C87 C80 C81 122.2(8) . . ?
C86 C81 C82 117.9(8) . . ?
C86 C81 C80 122.0(8) . . ?
C82 C81 C80 120.1(8) . . ?
C83 C82 C81 120.7(9) . . ?
C83 C82 H82A 119.6 . . ?
C81 C82 H82A 119.6 . . ?
C84 C83 C82 120.0(9) . . ?
C84 C83 H83A 120.0 . . ?
C82 C83 H83A 120.0 . . ?
C83 C84 C85 120.1(9) . . ?
C83 C84 H84A 119.9 . . ?
C85 C84 H84A 119.9 . . ?
C84 C85 C86 119.7(10) . . ?
C84 C85 H85A 120.1 . . ?
C86 C85 H85A 120.1 . . ?
C81 C86 C85 121.6(9) . . ?
C81 C86 H86A 119.2 . . ?
C85 C86 H86A 119.2 . . ?
C88 C87 C80 120.0(7) . . ?
C88 C87 H87A 120.0 . . ?
C80 C87 H87A 120.0 . . ?
N8 C88 C87 119.3(7) . . ?
N8 C88 C89 112.7(7) . . ?
C87 C88 C89 128.0(7) . . ?
C90 C89 N9 121.2(8) . . ?
C90 C89 C88 124.3(7) . . ?
N9 C89 C88 114.5(7) . . ?
C89 C90 C91 119.4(8) . . ?
C89 C90 H90A 120.3 . . ?
C91 C90 H90A 120.3 . . ?
C92 C91 C90 120.3(8) . . ?
C92 C91 H91A 119.9 . . ?
C90 C91 H91A 119.9 . . ?
C91 C92 C93 117.2(8) . . ?
C91 C92 C94 121.5(8) . . ?
C93 C92 C94 121.2(8) . . ?
N9 C93 C92 122.7(8) . . ?
N9 C93 H93A 118.6 . . ?
C92 C93 H93A 118.6 . . ?
C99 C94 C95 119.6(9) . . ?
C99 C94 C92 121.5(9) . . ?
C95 C94 C92 118.9(9) . . ?
C94 C95 C96 118.8(11) . . ?
C94 C95 H95A 120.6 . . ?
C96 C95 H95A 120.6 . . ?
C97 C96 C95 120.2(12) . . ?
C97 C96 H96A 119.9 . . ?
C95 C96 H96A 119.9 . . ?
C98 C97 C96 121.0(10) . . ?
C98 C97 H97A 119.5 . . ?
C96 C97 H97A 119.5 . . ?
C97 C98 C99 119.5(10) . . ?
C97 C98 H98A 120.2 . . ?
C99 C98 H98A 120.2 . . ?
C94 C99 C98 120.8(9) . . ?
C94 C99 H99A 119.6 . . ?
C98 C99 H99A 119.6 . . ?
C118 B1 C100 102.4(6) . . ?
C118 B1 C106 114.6(6) . . ?
C100 B1 C106 114.5(6) . . ?
C118 B1 C112 114.3(6) . . ?
C100 B1 C112 112.2(6) . . ?
C106 B1 C112 99.3(6) . . ?
C101 C100 C105 112.1(7) . . ?
C101 C100 B1 119.0(7) . . ?
C105 C100 B1 128.8(7) . . ?
F101 C101 C100 119.5(7) . . ?
F101 C101 C102 114.8(7) . . ?
C100 C101 C102 125.7(7) . . ?
F102 C102 C101 121.1(7) . . ?
F102 C102 C103 120.6(7) . . ?
C101 C102 C103 118.3(8) . . ?
F103 C103 C104 122.2(7) . . ?
F103 C103 C102 118.7(8) . . ?
C104 C103 C102 119.1(7) . . ?
F104 C104 C103 120.7(7) . . ?
F104 C104 C105 119.4(8) . . ?
C103 C104 C105 119.9(7) . . ?
F105 C105 C104 115.5(7) . . ?
F105 C105 C100 119.8(7) . . ?
C104 C105 C100 124.6(7) . . ?
C107 C106 C111 113.2(7) . . ?
C107 C106 B1 119.9(7) . . ?
C111 C106 B1 126.5(7) . . ?
F107 C107 C106 119.7(7) . . ?
F107 C107 C108 115.8(7) . . ?
C106 C107 C108 124.5(7) . . ?
C109 C108 F108 119.8(7) . . ?
C109 C108 C107 120.3(7) . . ?
F108 C108 C107 119.8(7) . . ?
F109 C109 C108 120.5(8) . . ?
F109 C109 C110 120.3(7) . . ?
C108 C109 C110 119.2(7) . . ?
F110 C110 C109 121.1(7) . . ?
F110 C110 C111 120.9(7) . . ?
C109 C110 C111 118.0(7) . . ?
F111 C111 C110 114.0(7) . . ?
F111 C111 C106 121.1(7) . . ?
C110 C111 C106 124.8(7) . . ?
C113 C112 C117 112.7(8) . . ?
C113 C112 B1 118.8(7) . . ?
C117 C112 B1 127.9(7) . . ?
F113 C113 C114 115.7(8) . . ?
F113 C113 C112 118.6(8) . . ?
C114 C113 C112 125.7(9) . . ?
F114 C114 C113 122.5(9) . . ?
F114 C114 C115 118.7(8) . . ?
C113 C114 C115 118.7(9) . . ?
F115 C115 C116 120.7(10) . . ?
F115 C115 C114 120.8(9) . . ?
C116 C115 C114 118.5(9) . . ?
F116 C116 C117 119.9(9) . . ?
F116 C116 C115 119.2(9) . . ?
C117 C116 C115 120.9(9) . . ?
F117 C117 C116 115.6(8) . . ?
F117 C117 C112 120.9(7) . . ?
C116 C117 C112 123.5(8) . . ?
C119 C118 C123 112.3(8) . . ?
C119 C118 B1 119.2(7) . . ?
C123 C118 B1 128.2(8) . . ?
C120 C119 F119 115.4(9) . . ?
C120 C119 C118 125.9(9) . . ?
F119 C119 C118 118.8(7) . . ?
F120 C120 C119 121.6(10) . . ?
F120 C120 C121 119.2(9) . . ?
C119 C120 C121 119.2(10) . . ?
F121 C121 C122 122.0(10) . . ?
F121 C121 C120 120.4(10) . . ?
C122 C121 C120 117.5(9) . . ?
C121 C122 F122 119.4(9) . . ?
C121 C122 C123 121.3(9) . . ?
F122 C122 C123 119.3(10) . . ?
F123 C123 C122 115.9(8) . . ?
F123 C123 C118 120.2(8) . . ?
C122 C123 C118 123.8(10) . . ?
C130 B2 C136 114.5(7) . . ?
C130 B2 C142 113.8(7) . . ?
C136 B2 C142 103.5(7) . . ?
C130 B2 C124 101.5(7) . . ?
C136 B2 C124 112.9(8) . . ?
C142 B2 C124 110.9(7) . . ?
C125 C124 C129 113.1(8) . . ?
C125 C124 B2 118.7(8) . . ?
C129 C124 B2 128.0(8) . . ?
F125 C125 C124 119.8(8) . . ?
F125 C125 C126 115.7(9) . . ?
C124 C125 C126 124.5(9) . . ?
F126 C126 C127 119.6(9) . . ?
F126 C126 C125 120.6(10) . . ?
C127 C126 C125 119.8(9) . . ?
F127 C127 C126 122.1(11) . . ?
F127 C127 C128 119.0(10) . . ?
C126 C127 C128 118.9(9) . . ?
F128 C128 C127 121.1(9) . . ?
F128 C128 C129 118.1(10) . . ?
C127 C128 C129 120.8(9) . . ?
F129 C129 C128 116.4(9) . . ?
F129 C129 C124 120.7(8) . . ?
C128 C129 C124 122.8(9) . . ?
C135 C130 C131 113.3(8) . . ?
C135 C130 B2 128.7(8) . . ?
C131 C130 B2 117.7(8) . . ?
C132 C131 F131 116.8(8) . . ?
C132 C131 C130 123.7(9) . . ?
F131 C131 C130 119.5(7) . . ?
C133 C132 C131 120.5(9) . . ?
C133 C132 F132 120.6(9) . . ?
C131 C132 F132 118.9(10) . . ?
F133 C133 C132 120.1(10) . . ?
F133 C133 C134 121.0(10) . . ?
C132 C133 C134 118.9(9) . . ?
F134 C134 C133 119.3(9) . . ?
F134 C134 C135 121.1(10) . . ?
C133 C134 C135 119.6(9) . . ?
F135 C135 C130 120.7(8) . . ?
F135 C135 C134 115.2(8) . . ?
C130 C135 C134 124.0(9) . . ?
C137 C136 C141 113.3(8) . . ?
C137 C136 B2 119.5(8) . . ?
C141 C136 B2 126.7(8) . . ?
F137 C137 C138 116.0(8) . . ?
F137 C137 C136 118.8(8) . . ?
C138 C137 C136 125.2(9) . . ?
F138 C138 C139 120.0(8) . . ?
F138 C138 C137 121.1(9) . . ?
C139 C138 C137 118.9(9) . . ?
F139 C139 C138 121.2(9) . . ?
F139 C139 C140 119.0(9) . . ?
C138 C139 C140 119.8(8) . . ?
F140 C140 C139 120.7(8) . . ?
F140 C140 C141 120.1(8) . . ?
C139 C140 C141 119.2(9) . . ?
F141 C141 C136 121.5(8) . . ?
F141 C141 C140 115.0(8) . . ?
C136 C141 C140 123.5(8) . . ?
C147 C142 C143 112.8(7) . . ?
C147 C142 B2 128.3(7) . . ?
C143 C142 B2 118.2(7) . . ?
C144 C143 F143 115.4(7) . . ?
C144 C143 C142 125.5(8) . . ?
F143 C143 C142 119.1(7) . . ?
F144 C144 C143 121.3(8) . . ?
F144 C144 C145 119.1(8) . . ?
C143 C144 C145 119.6(8) . . ?
F145 C145 C146 122.5(8) . . ?
F145 C145 C144 120.4(8) . . ?
C146 C145 C144 117.1(8) . . ?
F146 C146 C145 118.5(8) . . ?
F146 C146 C147 120.6(8) . . ?
C145 C146 C147 120.9(8) . . ?
F147 C147 C146 113.8(7) . . ?
F147 C147 C142 122.1(7) . . ?
C146 C147 C142 124.1(8) . . ?
C154 B3 C166 114.2(9) . . ?
C154 B3 C160 102.3(9) . . ?
C166 B3 C160 113.9(9) . . ?
C154 B3 C148 113.2(8) . . ?
C166 B3 C148 100.1(9) . . ?
C160 B3 C148 113.7(8) . . ?
C149 C148 C153 113.3(9) . . ?
C149 C148 B3 119.4(8) . . ?
C153 C148 B3 126.6(8) . . ?
F149 C149 C148 119.0(8) . . ?
F149 C149 C150 115.7(7) . . ?
C148 C149 C150 125.3(8) . . ?
F150 C150 C151 120.7(9) . . ?
F150 C150 C149 120.3(8) . . ?
C151 C150 C149 118.9(8) . . ?
F151 C151 C150 120.2(8) . . ?
F151 C151 C152 120.9(9) . . ?
C150 C151 C152 118.9(9) . . ?
F152 C152 C151 118.8(9) . . ?
F152 C152 C153 121.6(8) . . ?
C151 C152 C153 119.5(8) . . ?
F153 C153 C148 121.9(9) . . ?
F153 C153 C152 114.0(8) . . ?
C148 C153 C152 124.1(8) . . ?
C159 C154 C155 111.5(10) . . ?
C159 C154 B3 121.0(10) . . ?
C155 C154 B3 126.3(9) . . ?
F155 C155 C156 114.4(10) . . ?
F155 C155 C154 121.4(9) . . ?
C156 C155 C154 124.1(10) . . ?
F156 C156 C155 119.3(10) . . ?
F156 C156 C157 122.1(11) . . ?
C155 C156 C157 118.6(13) . . ?
C158 C157 F157 126.8(13) . . ?
C158 C157 C156 118.8(13) . . ?
F157 C157 C156 114.4(15) . . ?
C159 C158 C157 119.9(14) . . ?
C159 C158 F158 122.5(16) . . ?
C157 C158 F158 117.5(14) . . ?
C158 C159 F159 115.3(12) . . ?
C158 C159 C154 126.8(14) . . ?
F159 C159 C154 117.7(11) . . ?
C161 C160 C165 113.5(10) . . ?
C161 C160 B3 120.0(10) . . ?
C165 C160 B3 125.6(11) . . ?
F161 C161 C162 116.9(11) . . ?
F161 C161 C160 118.8(9) . . ?
C162 C161 C160 124.3(11) . . ?
C161 C162 F162 121.2(11) . . ?
C161 C162 C163 120.4(12) . . ?
F162 C162 C163 118.3(11) . . ?
F163 C163 C162 121.1(14) . . ?
F163 C163 C164 120.3(13) . . ?
C162 C163 C164 118.6(11) . . ?
F164 C164 C165 122.3(14) . . ?
F164 C164 C163 118.3(12) . . ?
C165 C164 C163 119.4(13) . . ?
C164 C165 F165 116.0(12) . . ?
C164 C165 C160 123.7(14) . . ?
F165 C165 C160 120.3(11) . . ?
C171 C166 C167 110.6(11) . . ?
C171 C166 B3 120.2(9) . . ?
C167 C166 B3 128.5(10) . . ?
F167 C167 C168 115.6(10) . . ?
F167 C167 C166 119.2(11) . . ?
C168 C167 C166 125.2(12) . . ?
F168 C168 C169 118.9(12) . . ?
F168 C168 C167 120.0(12) . . ?
C169 C168 C167 121.0(11) . . ?
F169 C169 C168 121.7(12) . . ?
F169 C169 C170 121.1(13) . . ?
C168 C169 C170 117.2(12) . . ?
F170 C170 C171 123.9(12) . . ?
F170 C170 C169 117.6(13) . . ?
C171 C170 C169 118.5(12) . . ?
F171 C171 C170 114.4(11) . . ?
F171 C171 C166 118.0(10) . . ?
C170 C171 C166 127.4(11) . . ?
Cl5 C172 Cl4 113.8(9) . . ?
Cl6 C173 Cl7 110.9(11) . . ?
Cl10 C175 Cl11 112.9(12) . . ?
Cl9 C174 Cl8 110.6(13) . . ?
C174 Cl9 Cl17 72.1(8) . . ?
Cl17 Cl15 C177 135.0(7) . . ?
Cl16 C178 Cl17 48.7(5) . . ?
Cl17 Cl16 C178 69.8(6) . . ?
Cl14 Cl17 Cl15 4.4(4) . . ?
Cl14 Cl17 Cl16 33.0(4) . . ?
Cl15 Cl17 Cl16 30.1(3) . . ?
Cl14 Cl17 C178 93.2(6) . . ?
Cl15 Cl17 C178 89.4(6) . . ?
Cl16 Cl17 C178 61.5(6) . . ?
Cl14 Cl17 Cl9 107.1(4) . . ?
Cl15 Cl17 Cl9 110.3(4) . . ?
Cl16 Cl17 Cl9 139.9(4) . . ?
C178 Cl17 Cl9 157.2(5) . . ?

loop_
_geom_bond_atom_site_label_1
_geom_bond_atom_site_label_2
_geom_bond_distance
_geom_bond_site_symmetry_2
_geom_bond_publ_flag
Pt1 N2 1.937(7) . ?
Pt1 N1 2.016(8) . ?
Pt1 N3 2.016(7) . ?
Pt1 Cl1 2.292(2) . ?
N1 C7 1.337(11) . ?
N1 C11 1.386(12) . ?
N2 C22 1.333(11) . ?
N2 C12 1.334(12) . ?
N3 C27 1.342(12) . ?
N3 C23 1.371(10) . ?
C1 C2 1.373(14) . ?
C1 C6 1.426(14) . ?
C1 H1A 0.9500 . ?
C2 C3 1.335(15) . ?
C2 H2A 0.9500 . ?
C3 C4 1.395(17) . ?
C3 H3A 0.9500 . ?
C4 C5 1.395(16) . ?
C4 H4A 0.9500 . ?
C5 C6 1.361(14) . ?
C5 H5A 0.9500 . ?
C6 C8 1.472(12) . ?
C7 C8 1.413(13) . ?
C7 H7A 0.9500 . ?
C8 C9 1.401(14) . ?
C9 C10 1.388(13) . ?
C9 H9A 0.9500 . ?
C10 C11 1.377(14) . ?
C10 H10A 0.9500 . ?
C11 C12 1.448(13) . ?
C12 C13 1.429(13) . ?
C13 C14 1.366(13) . ?
C13 H13A 0.9500 . ?
C14 C21 1.397(13) . ?
C14 C15 1.498(13) . ?
C15 C20 1.391(14) . ?
C15 C16 1.404(15) . ?
C16 C17 1.393(14) . ?
C16 H16A 0.9500 . ?
C17 C18 1.347(16) . ?
C17 H17A 0.9500 . ?
C18 C19 1.374(17) . ?
C18 H18A 0.9500 . ?
C19 C20 1.384(14) . ?
C19 H19A 0.9500 . ?
C20 H20A 0.9500 . ?
C21 C22 1.407(12) . ?
C21 H21A 0.9500 . ?
C22 C23 1.466(14) . ?
C23 C24 1.388(13) . ?
C24 C25 1.384(13) . ?
C24 H24A 0.9500 . ?
C25 C26 1.384(11) . ?
C25 H25A 0.9500 . ?
C26 C27 1.415(12) . ?
C26 C28 1.463(13) . ?
C27 H27A 0.9500 . ?
C28 C29 1.390(12) . ?
C28 C33 1.407(12) . ?
C29 C30 1.393(14) . ?
C29 H29A 0.9500 . ?
C30 C31 1.381(14) . ?
C30 H30A 0.9500 . ?
C31 C32 1.393(14) . ?
C31 H31A 0.9500 . ?
C32 C33 1.387(15) . ?
C32 H32A 0.9500 . ?
C33 H33A 0.9500 . ?
Pt2 N5 1.907(8) . ?
Pt2 N4 2.016(7) . ?
Pt2 N6 2.030(7) . ?
Pt2 Cl2 2.300(2) . ?
N4 C40 1.343(10) . ?
N4 C44 1.377(10) . ?
N5 C55 1.294(10) . ?
N5 C45 1.402(11) . ?
N6 C60 1.319(12) . ?
N6 C56 1.370(11) . ?
C34 C39 1.376(13) . ?
C34 C35 1.398(12) . ?
C34 H34A 0.9500 . ?
C35 C36 1.359(13) . ?
C35 H35A 0.9500 . ?
C36 C37 1.372(14) . ?
C36 H36A 0.9500 . ?
C37 C38 1.409(12) . ?
C37 H37A 0.9500 . ?
C38 C39 1.374(12) . ?
C38 H38A 0.9500 . ?
C39 C41 1.499(11) . ?
C40 C41 1.384(13) . ?
C40 H40A 0.9500 . ?
C41 C42 1.388(13) . ?
C42 C43 1.407(12) . ?
C42 H42A 0.9500 . ?
C43 C44 1.383(13) . ?
C43 H43A 0.9500 . ?
C44 C45 1.407(10) . ?
C45 C46 1.416(11) . ?
C46 C47 1.383(12) . ?
C46 H46A 0.9500 . ?
C47 C54 1.405(12) . ?
C47 C48 1.490(12) . ?
C48 C49 1.382(14) . ?
C48 C53 1.403(12) . ?
C49 C50 1.382(14) . ?
C49 H49A 0.9500 . ?
C50 C51 1.396(15) . ?
C50 H50A 0.9500 . ?
C51 C52 1.391(15) . ?
C51 H51A 0.9500 . ?
C52 C53 1.365(13) . ?
C52 H52A 0.9500 . ?
C53 H53A 0.9500 . ?
C54 C55 1.365(12) . ?
C54 H54A 0.9500 . ?
C55 C56 1.371(11) . ?
C56 C57 1.473(11) . ?
C57 C58 1.366(14) . ?
C57 H57A 0.9500 . ?
C58 C59 1.401(14) . ?
C58 H58A 0.9500 . ?
C59 C60 1.412(12) . ?
C59 C61 1.468(15) . ?
C60 H60A 0.9500 . ?
C61 C62 1.398(15) . ?
C61 C66 1.409(16) . ?
C62 C63 1.351(18) . ?
C62 H62A 0.9500 . ?
C63 C64 1.40(2) . ?
C63 H63A 0.9500 . ?
C64 C65 1.35(2) . ?
C64 H64A 0.9500 . ?
C65 C66 1.389(17) . ?
C65 H65A 0.9500 . ?
C66 H66A 0.9500 . ?
Pt3 N8 1.940(6) . ?
Pt3 N9 2.019(7) . ?
Pt3 N7 2.026(6) . ?
Pt3 Cl3 2.3026(19) . ?
N7 C73 1.360(10) . ?
N7 C77 1.367(9) . ?
N8 C88 1.338(10) . ?
N8 C78 1.357(10) . ?
N9 C93 1.338(10) . ?
N9 C89 1.376(10) . ?
C67 C68 1.397(12) . ?
C67 C72 1.416(11) . ?
C67 H67A 0.9500 . ?
C68 C69 1.369(13) . ?
C68 H68A 0.9500 . ?
C69 C70 1.395(13) . ?
C69 H69A 0.9500 . ?
C70 C71 1.386(12) . ?
C70 H70A 0.9500 . ?
C71 C72 1.393(12) . ?
C71 H71A 0.9500 . ?
C72 C74 1.454(11) . ?
C73 C74 1.400(11) . ?
C73 H73A 0.9500 . ?
C74 C75 1.396(11) . ?
C75 C76 1.372(12) . ?
C75 H75A 0.9500 . ?
C76 C77 1.386(11) . ?
C76 H76A 0.9500 . ?
C77 C78 1.437(11) . ?
C78 C79 1.392(11) . ?
C79 C80 1.419(12) . ?
C79 H79A 0.9500 . ?
C80 C87 1.423(11) . ?
C80 C81 1.452(11) . ?
C81 C86 1.361(12) . ?
C81 C82 1.403(12) . ?
C82 C83 1.391(12) . ?
C82 H82A 0.9500 . ?
C83 C84 1.361(15) . ?
C83 H83A 0.9500 . ?
C84 C85 1.376(15) . ?
C84 H84A 0.9500 . ?
C85 C86 1.393(13) . ?
C85 H85A 0.9500 . ?
C86 H86A 0.9500 . ?
C87 C88 1.382(11) . ?
C87 H87A 0.9500 . ?
C88 C89 1.470(11) . ?
C89 C90 1.357(12) . ?
C90 C91 1.399(12) . ?
C90 H90A 0.9500 . ?
C91 C92 1.380(12) . ?
C91 H91A 0.9500 . ?
C92 C93 1.400(12) . ?
C92 C94 1.489(12) . ?
C93 H93A 0.9500 . ?
C94 C99 1.380(14) . ?
C94 C95 1.396(15) . ?
C95 C96 1.397(14) . ?
C95 H95A 0.9500 . ?
C96 C97 1.384(17) . ?
C96 H96A 0.9500 . ?
C97 C98 1.349(16) . ?
C97 H97A 0.9500 . ?
C98 C99 1.395(13) . ?
C98 H98A 0.9500 . ?
C99 H99A 0.9500 . ?
B1 C118 1.635(12) . ?
B1 C100 1.637(11) . ?
B1 C106 1.661(11) . ?
B1 C112 1.672(13) . ?
C100 C101 1.381(11) . ?
C100 C105 1.393(11) . ?
C101 F101 1.354(9) . ?
C101 C102 1.390(11) . ?
C102 F102 1.341(9) . ?
C102 C103 1.390(12) . ?
C103 F103 1.325(9) . ?
C103 C104 1.354(12) . ?
C104 F104 1.342(9) . ?
C104 C105 1.391(11) . ?
C105 F105 1.358(9) . ?
C106 C107 1.368(10) . ?
C106 C111 1.393(11) . ?
C107 F107 1.357(8) . ?
C107 C108 1.386(11) . ?
C108 C109 1.351(12) . ?
C108 F108 1.357(9) . ?
C109 F109 1.337(9) . ?
C109 C110 1.391(11) . ?
C110 F110 1.324(9) . ?
C110 C111 1.391(11) . ?
C111 F111 1.353(9) . ?
C112 C113 1.389(11) . ?
C112 C117 1.393(12) . ?
C113 F113 1.353(10) . ?
C113 C114 1.363(13) . ?
C114 F114 1.357(10) . ?
C114 C115 1.375(14) . ?
C115 F115 1.349(11) . ?
C115 C116 1.373(14) . ?
C116 F116 1.356(10) . ?
C116 C117 1.362(12) . ?
C117 F117 1.352(10) . ?
C118 C119 1.384(13) . ?
C118 C123 1.389(12) . ?
C119 C120 1.364(12) . ?
C119 F119 1.370(10) . ?
C120 F120 1.350(12) . ?
C120 C121 1.391(14) . ?
C121 F121 1.333(11) . ?
C121 C122 1.358(15) . ?
C122 F122 1.366(11) . ?
C122 C123 1.376(13) . ?
C123 F123 1.353(11) . ?
B2 C130 1.646(13) . ?
B2 C136 1.649(13) . ?
B2 C142 1.663(13) . ?
B2 C124 1.674(13) . ?
C124 C125 1.385(13) . ?
C124 C129 1.404(13) . ?
C125 F125 1.347(11) . ?
C125 C126 1.393(13) . ?
C126 F126 1.346(11) . ?
C126 C127 1.358(15) . ?
C127 F127 1.334(11) . ?
C127 C128 1.360(15) . ?
C128 F128 1.352(11) . ?
C128 C129 1.396(13) . ?
C129 F129 1.343(11) . ?
C130 C135 1.371(12) . ?
C130 C131 1.396(12) . ?
C131 C132 1.362(13) . ?
C131 F131 1.369(11) . ?
C132 C133 1.354(15) . ?
C132 F132 1.388(11) . ?
C133 F133 1.347(10) . ?
C133 C134 1.358(15) . ?
C134 F134 1.341(11) . ?
C134 C135 1.384(13) . ?
C135 F135 1.356(10) . ?
C136 C137 1.377(12) . ?
C136 C141 1.383(12) . ?
C137 F137 1.362(10) . ?
C137 C138 1.370(12) . ?
C138 F138 1.343(10) . ?
C138 C139 1.355(14) . ?
C139 F139 1.343(10) . ?
C139 C140 1.369(13) . ?
C140 F140 1.358(10) . ?
C140 C141 1.386(12) . ?
C141 F141 1.365(9) . ?
C142 C147 1.380(11) . ?
C142 C143 1.384(11) . ?
C143 C144 1.369(12) . ?
C143 F143 1.374(9) . ?
C144 F144 1.354(10) . ?
C144 C145 1.388(12) . ?
C145 F145 1.322(10) . ?
C145 C146 1.377(13) . ?
C146 F146 1.351(10) . ?
C146 C147 1.379(12) . ?
C147 F147 1.352(9) . ?
B3 C154 1.633(15) . ?
B3 C166 1.636(17) . ?
B3 C160 1.653(15) . ?
B3 C148 1.663(15) . ?
C148 C149 1.373(12) . ?
C148 C153 1.381(12) . ?
C149 F149 1.359(10) . ?
C149 C150 1.394(13) . ?
C150 F150 1.343(9) . ?
C150 C151 1.370(13) . ?
C151 F151 1.330(11) . ?
C151 C152 1.376(13) . ?
C152 F152 1.336(10) . ?
C152 C153 1.398(14) . ?
C153 F153 1.352(10) . ?
C154 C159 1.383(15) . ?
C154 C155 1.400(15) . ?
C155 F155 1.364(12) . ?
C155 C156 1.378(14) . ?
C156 F156 1.359(14) . ?
C156 C157 1.400(18) . ?
C157 C158 1.35(2) . ?
C157 F157 1.384(15) . ?
C158 C159 1.331(19) . ?
C158 F158 1.376(16) . ?
C159 F159 1.357(15) . ?
C160 C161 1.383(15) . ?
C160 C165 1.425(17) . ?
C161 F161 1.341(12) . ?
C161 C162 1.349(14) . ?
C162 F162 1.369(13) . ?
C162 C163 1.380(18) . ?
C163 F163 1.369(13) . ?
C163 C164 1.40(2) . ?
C164 F164 1.335(14) . ?
C164 C165 1.352(17) . ?
C165 F165 1.352(15) . ?
C166 C171 1.384(16) . ?
C166 C167 1.400(15) . ?
C167 F167 1.358(13) . ?
C167 C168 1.381(17) . ?
C168 F168 1.363(13) . ?
C168 C169 1.371(19) . ?
C169 F169 1.330(15) . ?
C169 C170 1.402(18) . ?
C170 F170 1.329(15) . ?
C170 C171 1.382(17) . ?
C171 F171 1.364(12) . ?
C172 Cl5 1.684(15) . ?
C172 Cl4 1.749(15) . ?
C173 Cl6 1.70(2) . ?
C173 Cl7 1.81(2) . ?
C175 Cl10 1.61(2) . ?
C175 Cl11 1.74(2) . ?
C174 Cl9 1.65(2) . ?
C174 Cl8 1.79(2) . ?
Cl9 Cl17 2.453(8) . ?
C177 Cl15 2.08(2) . ?
Cl14 Cl17 1.125(6) . ?
Cl15 Cl17 1.412(7) . ?
C178 Cl16 1.788(17) . ?
C178 Cl17 1.911(17) . ?
Cl16 Cl17 1.529(9) . ?
